data_4103421
loop_
_publ_author_name
'Beatriz Ballesteros'
'Thomas B. Faust'
'Chin-Fa Lee'
'David A. Leigh'
'Christopher A. Muryn'
'Robin G. Pritchard'
'David Schultz'
'Simon J. Teat'
'Grigore A. Timco'
'Richard E. P. Winpenny'

_publ_section_title
;
 Synthesis, Structure, and Dynamic Properties of Hybrid Organic-Inorganic
 Rotaxanes
;
_journal_name_full 'Journal of the American Chemical Society'
_journal_page_first 15435
_journal_page_last 15444
_journal_paper_doi 10.1021/ja1074773
_journal_volume 132
_journal_year 2010
_chemical_compound_source 'synthesis as described'
_chemical_formula_moiety 'C107 H192 Cr7 F8 Fe1 N1 O35'
_chemical_formula_sum 'C107 H192 Cr7 F8 Fe N O35'
_chemical_formula_weight 2624.49
_chemical_name_systematic
;
 ?
;
_space_group_IT_number 61
_symmetry_cell_setting orthorhombic
_symmetry_Int_Tables_number 61
_symmetry_space_group_name_Hall '-P 2ac 2ab'
_symmetry_space_group_name_H-M 'P b c a'
_atom_sites_solution_hydrogens geom
_atom_sites_solution_primary direct
_atom_sites_solution_secondary difmap
_audit_conform_dict_location ftp://ftp.iucr.org/pub/cif_core.dic
_audit_conform_dict_name cif_core.dic
_audit_conform_dict_version 2.3
_audit_creation_date 2009-12-20T14:51:55-00:00
_audit_creation_method 'WinGX routine CIF_UPDATE'
_cell_angle_alpha 90
_cell_angle_beta 90
_cell_angle_gamma 90
_cell_formula_units_Z 8
_cell_length_a 29.8280(9)
_cell_length_b 27.8513(6)
_cell_length_c 32.3305(10)
_cell_measurement_reflns_used 16609
_cell_measurement_temperature 150(2)
_cell_measurement_theta_max 21.967
_cell_measurement_theta_min 1.018
_cell_measurement_wavelength 0.71073
_cell_volume 26858.5(13)
_computing_cell_refinement 'HKL Scalepack (Otwinowski & Minor 1997)'
_computing_data_collection 'Collect (Nonius BV, 1997-2000)'
_computing_data_reduction 'HKL Denzo and Scalepack (Otwinowski & Minor 1997)'
_computing_molecular_graphics 'Ortep-3 for Windows (Farrugia, 1997)'
_computing_publication_material 'WinGX publication routines (Farrugia, 1999)'
_computing_structure_refinement 'SHELXL-97 (Sheldrick, 1997)'
_computing_structure_solution 'SHELXD (Sheldrick, 2002)'
_diffrn_ambient_temperature 150(2)
_diffrn_detector 'CCD plate'
_diffrn_detector_area_resol_mean 9
_diffrn_measured_fraction_theta_full 0.993
_diffrn_measured_fraction_theta_max 0.993
_diffrn_measurement_device '95mm CCD camera on \k-goniostat'
_diffrn_measurement_device_type KappaCCD
_diffrn_measurement_method 'CCD rotation images, thick slices'
_diffrn_orient_matrix_type 'by Nonius Collect from scalepack cell'
_diffrn_orient_matrix_UB_11 -0.288981E-1
_diffrn_orient_matrix_UB_12 -0.137118E-1
_diffrn_orient_matrix_UB_13 0.133015E-1
_diffrn_orient_matrix_UB_21 0.196979E-1
_diffrn_orient_matrix_UB_22 -0.79238E-2
_diffrn_orient_matrix_UB_23 0.248055E-1
_diffrn_orient_matrix_UB_31 -0.81275E-2
_diffrn_orient_matrix_UB_32 0.295493E-1
_diffrn_orient_matrix_UB_33 0.128241E-1
_diffrn_radiation_monochromator graphite
_diffrn_radiation_probe x-ray
_diffrn_radiation_type MoK\a
_diffrn_radiation_wavelength 0.71073
_diffrn_reflns_av_R_equivalents 0.1930
_diffrn_reflns_av_unetI/netI 0.1567
_diffrn_reflns_limit_h_max 28
_diffrn_reflns_limit_h_min 0
_diffrn_reflns_limit_k_max 26
_diffrn_reflns_limit_k_min 0
_diffrn_reflns_limit_l_max 0
_diffrn_reflns_limit_l_min -31
_diffrn_reflns_number 75685
_diffrn_reflns_reduction_process
;
 Scaled and merged with SORTAV
 R.H. Blessing, (1987) Cryst. Rev. 1, 3-58
 R.H. Blessing, (1989) J. Appl. Cryst. 22, 396-397
;
_diffrn_reflns_theta_full 20
_diffrn_reflns_theta_max 20
_diffrn_reflns_theta_min 2.91
_diffrn_source 'Enraf Nonius FR590'
_exptl_absorpt_coefficient_mu 0.729
_exptl_absorpt_correction_T_max 0.9176
_exptl_absorpt_correction_T_min 0.811
_exptl_absorpt_correction_type multi-scan
_exptl_absorpt_process_details
;
 R.H. Blessing, Acta Cryst. (1995), A51, 33-38
;
_exptl_crystal_colour green
_exptl_crystal_density_diffrn 1.298
_exptl_crystal_density_method 'not measured'
_exptl_crystal_description plate
_exptl_crystal_F_000 11096
_exptl_crystal_size_max 0.3
_exptl_crystal_size_mid 0.25
_exptl_crystal_size_min 0.12
_refine_diff_density_max 0.472
_refine_diff_density_min -0.675
_refine_diff_density_rms 0.088
_refine_ls_extinction_method none
_refine_ls_goodness_of_fit_ref 1.228
_refine_ls_hydrogen_treatment constr
_refine_ls_matrix_type full
_refine_ls_number_parameters 1422
_refine_ls_number_reflns 12453
_refine_ls_number_restraints 973
_refine_ls_restrained_S_all 1.199
_refine_ls_R_factor_all 0.2407
_refine_ls_R_factor_gt 0.1114
_refine_ls_shift/su_max 0.024
_refine_ls_shift/su_mean 0.002
_refine_ls_structure_factor_coef Fsqd
_refine_ls_weighting_details 'calc w=1/[\s^2^(Fo^2^)+(0.0412P)^2^+166.6822P] where P=(Fo^2^+2Fc^2^)/3'
_refine_ls_weighting_scheme calc
_refine_ls_wR_factor_gt 0.1927
_refine_ls_wR_factor_ref 0.244
_reflns_number_gt 5659
_reflns_number_total 12453
_reflns_threshold_expression >2sigma(I)
_cod_data_source_file ja1074773_si_006.cif
_cod_data_source_block new
_cod_database_code 4103421

loop_
_symmetry_equiv_pos_as_xyz
'x, y, z'
'-x+1/2, -y, z+1/2'
'x+1/2, -y+1/2, -z'
'-x, y+1/2, -z+1/2'
'-x, -y, -z'
'x-1/2, y, -z-1/2'
'-x-1/2, y-1/2, z'
'x, -y-1/2, z-1/2'

loop_
_atom_site_label
_atom_site_type_symbol
_atom_site_fract_x
_atom_site_fract_y
_atom_site_fract_z
_atom_site_U_iso_or_equiv
_atom_site_adp_type
_atom_site_occupancy
_atom_site_symmetry_multiplicity
_atom_site_calc_flag
_atom_site_refinement_flags
_atom_site_disorder_assembly
_atom_site_disorder_group
C1 C 0.330864(15) 0.590282(17) 0.266439(12) 0.07636(19) Uani 1 1 d U . .
C2 C 0.356725(14) 0.594863(18) 0.306942(13) 0.0840(2) Uani 1 1 d U . .
C3 C 0.32950(2) 0.58033(3) 0.341953(16) 0.2728(5) Uani 1 1 d U . .
H3A H 0.3027 0.6006 0.3434 0.409 Uiso 1 1 calc R . .
H3B H 0.3469 0.5838 0.3675 0.409 Uiso 1 1 calc R . .
H3C H 0.3205 0.5467 0.3386 0.409 Uiso 1 1 calc R . .
C4 C 0.397781(19) 0.56855(2) 0.303438(18) 0.1993(3) Uani 1 1 d U . .
H4A H 0.4148 0.5715 0.3292 0.299 Uiso 1 1 calc R . .
H4B H 0.4155 0.5815 0.2805 0.299 Uiso 1 1 calc R . .
H4C H 0.3911 0.5346 0.2982 0.299 Uiso 1 1 calc R . .
C5 C 0.36740(2) 0.64763(2) 0.312915(18) 0.1885(3) Uani 1 1 d U . .
H5A H 0.3394 0.6659 0.3148 0.283 Uiso 1 1 calc R . .
H5B H 0.385 0.6592 0.2894 0.283 Uiso 1 1 calc R . .
H5C H 0.3847 0.6518 0.3384 0.283 Uiso 1 1 calc R . .
C6 C 0.161918(15) 0.591020(17) 0.292133(12) 0.07507(19) Uani 1 1 d U . .
C7 C 0.147533(16) 0.576928(18) 0.335493(14) 0.0878(2) Uani 1 1 d U . .
C8 C 0.100250(17) 0.59593(2) 0.344321(14) 0.1294(3) Uani 1 1 d U . .
H8A H 0.0794 0.5833 0.3236 0.194 Uiso 1 1 calc R . .
H8B H 0.1004 0.6311 0.3431 0.194 Uiso 1 1 calc R . .
H8C H 0.0908 0.5856 0.3719 0.194 Uiso 1 1 calc R . .
C9 C 0.14490(2) 0.52544(2) 0.337846(19) 0.2021(4) Uani 1 1 d U . .
H9A H 0.1216 0.5139 0.319 0.303 Uiso 1 1 calc R . .
H9B H 0.1375 0.5159 0.3662 0.303 Uiso 1 1 calc R . .
H9C H 0.1738 0.5115 0.33 0.303 Uiso 1 1 calc R . .
C10 C 0.18136(2) 0.59825(3) 0.364671(14) 0.2023(4) Uani 1 1 d U . .
H10A H 0.1808 0.6333 0.3624 0.303 Uiso 1 1 calc R . .
H10B H 0.2113 0.5864 0.3576 0.303 Uiso 1 1 calc R . .
H10C H 0.174 0.5889 0.3931 0.303 Uiso 1 1 calc R . .
C11 C 0.275412(15) 0.500492(16) 0.201031(12) 0.07309(19) Uani 1 1 d U . .
C12 C 0.272255(15) 0.446909(17) 0.196132(15) 0.0845(2) Uani 1 1 d U . .
C13 C 0.28021(2) 0.436940(18) 0.149973(16) 0.1549(3) Uani 1 1 d U . .
H13A H 0.2792 0.4022 0.145 0.232 Uiso 1 1 calc R . .
H13B H 0.3096 0.4494 0.1419 0.232 Uiso 1 1 calc R . .
H13C H 0.2568 0.4528 0.1336 0.232 Uiso 1 1 calc R . .
C14 C 0.226970(16) 0.428021(18) 0.209006(16) 0.1143(3) Uani 1 1 d U . .
H14A H 0.2269 0.3929 0.2071 0.171 Uiso 1 1 calc R . .
H14B H 0.2038 0.4412 0.1907 0.171 Uiso 1 1 calc R . .
H14C H 0.2208 0.4377 0.2376 0.171 Uiso 1 1 calc R . .
C15 C 0.308288(18) 0.426352(19) 0.221925(18) 0.1422(3) Uani 1 1 d U . .
H15A H 0.3067 0.3912 0.2209 0.213 Uiso 1 1 calc R . .
H15B H 0.3046 0.4372 0.2506 0.213 Uiso 1 1 calc R . .
H15C H 0.3375 0.437 0.2114 0.213 Uiso 1 1 calc R . .
C16 C 0.216098(15) 0.694330(17) 0.244968(13) 0.07723(19) Uani 1 1 d U . .
C17 C 0.234133(19) 0.743501(18) 0.255947(15) 0.1026(2) Uani 1 1 d U . .
C18 C 0.20371(2) 0.784111(19) 0.25057(2) 0.1909(3) Uani 1 1 d U . .
H18A H 0.198 0.7891 0.221 0.286 Uiso 1 1 calc R . .
H18B H 0.2174 0.8131 0.2623 0.286 Uiso 1 1 calc R . .
H18C H 0.1754 0.7774 0.2648 0.286 Uiso 1 1 calc R . .
C19 C 0.24889(3) 0.74043(2) 0.300632(17) 0.2060(4) Uani 1 1 d U . .
H19A H 0.2694 0.7132 0.3041 0.309 Uiso 1 1 calc R . .
H19B H 0.2226 0.7359 0.3184 0.309 Uiso 1 1 calc R . .
H19C H 0.2643 0.7702 0.3084 0.309 Uiso 1 1 calc R . .
C20 C 0.27550(2) 0.74750(3) 0.23086(3) 0.2744(5) Uani 1 1 d U . .
H20A H 0.2675 0.7514 0.2017 0.412 Uiso 1 1 calc R . .
H20B H 0.2935 0.7183 0.2342 0.412 Uiso 1 1 calc R . .
H20C H 0.2929 0.7754 0.2401 0.412 Uiso 1 1 calc R . .
C21 C 0.048006(16) 0.685628(18) 0.218050(14) 0.0937(2) Uani 1 1 d U . .
C22 C 0.009151(15) 0.70025(2) 0.246888(16) 0.1033(2) Uani 1 1 d U . .
C23 C 0.02594(2) 0.72987(2) 0.280283(17) 0.2139(3) Uani 1 1 d U . .
H23A H 0.0482 0.7118 0.2962 0.321 Uiso 1 1 calc R . .
H23B H 0.0011 0.739 0.2984 0.321 Uiso 1 1 calc R . .
H23C H 0.0399 0.7588 0.2688 0.321 Uiso 1 1 calc R . .
C24 C -0.008310(18) 0.64956(2) 0.262571(18) 0.1457(3) Uani 1 1 d U . .
H24A H 0.0164 0.6321 0.2758 0.219 Uiso 1 1 calc R . .
H24B H -0.0195 0.631 0.239 0.219 Uiso 1 1 calc R . .
H24C H -0.0325 0.6543 0.2826 0.219 Uiso 1 1 calc R . .
C25 C -0.027248(19) 0.71979(2) 0.222766(18) 0.1792(3) Uani 1 1 d U . .
H25A H -0.0521 0.7284 0.2412 0.269 Uiso 1 1 calc R . .
H25B H -0.0375 0.6957 0.2027 0.269 Uiso 1 1 calc R . .
H25C H -0.0169 0.7485 0.208 0.269 Uiso 1 1 calc R . .
C26 C 0.076996(14) 0.569760(16) 0.175309(13) 0.07240(19) Uani 1 1 d U . .
C27 C 0.062924(17) 0.517613(18) 0.178551(14) 0.0925(2) Uani 1 1 d U . .
C28 C 0.03669(2) 0.51099(2) 0.216617(15) 0.1580(3) Uani 1 1 d U . .
H28A H 0.0536 0.5235 0.2402 0.237 Uiso 1 1 calc R . .
H28B H 0.0307 0.4767 0.2208 0.237 Uiso 1 1 calc R . .
H28C H 0.0082 0.5283 0.2142 0.237 Uiso 1 1 calc R . .
C29 C 0.037440(17) 0.502645(18) 0.139968(14) 0.1161(3) Uani 1 1 d U . .
H29A H 0.0563 0.5079 0.1156 0.174 Uiso 1 1 calc R . .
H29B H 0.01 0.5218 0.1375 0.174 Uiso 1 1 calc R . .
H29C H 0.0296 0.4686 0.1419 0.174 Uiso 1 1 calc R . .
C30 C 0.108678(19) 0.48883(2) 0.18140(2) 0.1701(4) Uani 1 1 d U . .
H30A H 0.1258 0.4935 0.1559 0.255 Uiso 1 1 calc R . .
H30B H 0.1023 0.4546 0.1851 0.255 Uiso 1 1 calc R . .
H30C H 0.1261 0.5006 0.205 0.255 Uiso 1 1 calc R . .
C31 C 0.007599(15) 0.675708(18) 0.065346(15) 0.0917(2) Uani 1 1 d U . .
C32 C -0.043053(16) 0.67971(2) 0.054750(16) 0.1096(2) Uani 1 1 d U . .
C33 C -0.048651(17) 0.69878(2) 0.010547(15) 0.1479(3) Uani 1 1 d U . .
H33A H -0.0339 0.7301 0.0082 0.222 Uiso 1 1 calc R . .
H33B H -0.0806 0.7022 0.0042 0.222 Uiso 1 1 calc R . .
H33C H -0.035 0.6762 -0.009 0.222 Uiso 1 1 calc R . .
C34 C -0.062191(18) 0.63125(2) 0.06144(2) 0.1823(3) Uani 1 1 d U . .
H34A H -0.0486 0.6086 0.0419 0.273 Uiso 1 1 calc R . .
H34B H -0.0947 0.6323 0.057 0.273 Uiso 1 1 calc R . .
H34C H -0.056 0.6208 0.0898 0.273 Uiso 1 1 calc R . .
C35 C -0.06472(2) 0.71191(3) 0.087627(17) 0.1779(4) Uani 1 1 d U . .
H35A H -0.0534 0.7448 0.0847 0.267 Uiso 1 1 calc R . .
H35B H -0.0573 0.6997 0.1152 0.267 Uiso 1 1 calc R . .
H35C H -0.0973 0.7118 0.084 0.267 Uiso 1 1 calc R . .
C36 C 0.095761(14) 0.755481(16) 0.098165(14) 0.07247(19) Uani 1 1 d U . .
C37 C 0.101776(19) 0.80866(2) 0.109070(17) 0.1181(3) Uani 1 1 d U . .
C38 C 0.12093(3) 0.81447(3) 0.14662(2) 0.3257(6) Uani 1 1 d U . .
H38A H 0.1048 0.7951 0.1671 0.489 Uiso 1 1 calc R . .
H38B H 0.1196 0.8484 0.1546 0.489 Uiso 1 1 calc R . .
H38C H 0.1523 0.8041 0.1454 0.489 Uiso 1 1 calc R . .
C39 C 0.12609(3) 0.83604(2) 0.08057(2) 0.3081(5) Uani 1 1 d U . .
H39A H 0.1559 0.822 0.0769 0.462 Uiso 1 1 calc R . .
H39B H 0.129 0.869 0.0909 0.462 Uiso 1 1 calc R . .
H39C H 0.1103 0.8363 0.054 0.462 Uiso 1 1 calc R . .
C40 C 0.05637(3) 0.82843(2) 0.10703(3) 0.3258(6) Uani 1 1 d U . .
H40A H 0.0369 0.8111 0.1264 0.489 Uiso 1 1 calc R . .
H40B H 0.0447 0.8249 0.0789 0.489 Uiso 1 1 calc R . .
H40C H 0.0571 0.8625 0.1145 0.489 Uiso 1 1 calc R . .
C41 C 0.110656(16) 0.720450(19) -0.053097(14) 0.0965(2) Uani 1 1 d U . .
C42 C 0.094915(18) 0.75382(2) -0.086738(14) 0.1189(3) Uani 1 1 d U . .
C43 C 0.127834(18) 0.75274(2) -0.122896(14) 0.1326(3) Uani 1 1 d U . .
H43A H 0.1292 0.7202 -0.1343 0.199 Uiso 1 1 calc R . .
H43B H 0.1576 0.7623 -0.1132 0.199 Uiso 1 1 calc R . .
H43C H 0.1177 0.775 -0.1444 0.199 Uiso 1 1 calc R . .
C44 C 0.08841(3) 0.80189(2) -0.069558(19) 0.2564(4) Uani 1 1 d U . .
H44A H 0.0677 0.8002 -0.0461 0.385 Uiso 1 1 calc R . .
H44B H 0.0759 0.823 -0.0909 0.385 Uiso 1 1 calc R . .
H44C H 0.1173 0.8147 -0.0602 0.385 Uiso 1 1 calc R . .
C45 C 0.050621(19) 0.73115(3) -0.099734(18) 0.2230(4) Uani 1 1 d U . .
H45A H 0.0564 0.6999 -0.1126 0.334 Uiso 1 1 calc R . .
H45B H 0.0355 0.7522 -0.1196 0.334 Uiso 1 1 calc R . .
H45C H 0.0315 0.7269 -0.0754 0.334 Uiso 1 1 calc R . .
C46 C 0.101747(16) 0.592060(17) -0.015954(14) 0.0867(2) Uani 1 1 d U . .
C47 C 0.077143(19) 0.54740(2) -0.028304(16) 0.1359(3) Uani 1 1 d U . .
C48 C 0.06342(3) 0.52732(3) 0.01236(2) 0.2700(5) Uani 1 1 d U . .
H48A H 0.09 0.5157 0.0272 0.405 Uiso 1 1 calc R . .
H48B H 0.0426 0.5006 0.008 0.405 Uiso 1 1 calc R . .
H48C H 0.0487 0.5524 0.0287 0.405 Uiso 1 1 calc R . .
C49 C 0.10668(3) 0.51230(2) -0.04804(2) 0.2252(4) Uani 1 1 d U . .
H49A H 0.1276 0.4993 -0.0275 0.338 Uiso 1 1 calc R . .
H49B H 0.1236 0.5279 -0.0703 0.338 Uiso 1 1 calc R . .
H49C H 0.0887 0.4861 -0.0596 0.338 Uiso 1 1 calc R . .
C50 C 0.03884(2) 0.56398(3) -0.05488(2) 0.2862(4) Uani 1 1 d U . .
H50A H 0.0506 0.5809 -0.0792 0.429 Uiso 1 1 calc R . .
H50B H 0.0197 0.5858 -0.0389 0.429 Uiso 1 1 calc R . .
H50C H 0.0213 0.5361 -0.0639 0.429 Uiso 1 1 calc R . .
C51 C 0.242764(16) 0.609763(17) -0.092591(11) 0.07823(19) Uani 1 1 d U . .
C52 C 0.246042(17) 0.593162(19) -0.136531(13) 0.0952(2) Uani 1 1 d U . .
C53 C 0.23289(3) 0.54361(2) -0.139032(17) 0.2094(4) Uani 1 1 d U . .
H53A H 0.2039 0.5393 -0.1253 0.314 Uiso 1 1 calc R . .
H53B H 0.2555 0.5236 -0.1254 0.314 Uiso 1 1 calc R . .
H53C H 0.2303 0.5342 -0.1681 0.314 Uiso 1 1 calc R . .
C54 C 0.21843(3) 0.62223(2) -0.162422(16) 0.2309(4) Uani 1 1 d U . .
H54A H 0.1868 0.6162 -0.156 0.346 Uiso 1 1 calc R . .
H54B H 0.2242 0.6143 -0.1915 0.346 Uiso 1 1 calc R . .
H54C H 0.2253 0.6562 -0.1576 0.346 Uiso 1 1 calc R . .
C55 C 0.29268(2) 0.59808(3) -0.151941(18) 0.2328(4) Uani 1 1 d U . .
H55A H 0.2941 0.5875 -0.1808 0.349 Uiso 1 1 calc R . .
H55B H 0.3127 0.5782 -0.1351 0.349 Uiso 1 1 calc R . .
H55C H 0.302 0.6318 -0.1501 0.349 Uiso 1 1 calc R . .
C56 C 0.265370(14) 0.712931(16) -0.026909(13) 0.07551(19) Uani 1 1 d U . .
C57 C 0.280696(19) 0.764060(19) -0.037158(16) 0.1102(2) Uani 1 1 d U . .
C58 C 0.29537(3) 0.76414(2) -0.082204(18) 0.2266(4) Uani 1 1 d U . .
H58A H 0.3194 0.7406 -0.0861 0.34 Uiso 1 1 calc R . .
H58B H 0.3063 0.7962 -0.0897 0.34 Uiso 1 1 calc R . .
H58C H 0.2698 0.7557 -0.0998 0.34 Uiso 1 1 calc R . .
C59 C 0.319877(19) 0.77914(2) -0.012487(16) 0.1521(3) Uani 1 1 d U . .
H59A H 0.3435 0.7548 -0.0147 0.228 Uiso 1 1 calc R . .
H59B H 0.311 0.7827 0.0165 0.228 Uiso 1 1 calc R . .
H59C H 0.3311 0.8099 -0.0229 0.228 Uiso 1 1 calc R . .
C60 C 0.24425(2) 0.79972(2) -0.03396(3) 0.2252(5) Uani 1 1 d U . .
H60A H 0.2193 0.79 -0.0518 0.338 Uiso 1 1 calc R . .
H60B H 0.2554 0.8312 -0.0427 0.338 Uiso 1 1 calc R . .
H60C H 0.2339 0.8016 -0.0052 0.338 Uiso 1 1 calc R . .
C61 C 0.302227(17) 0.511444(16) 0.015126(13) 0.0865(2) Uani 1 1 d U . .
C62 C 0.293930(17) 0.460760(19) 0.002954(15) 0.0980(2) Uani 1 1 d U . .
C63 C 0.25988(2) 0.45525(2) -0.031500(17) 0.1609(3) Uani 1 1 d U . .
H63A H 0.2297 0.461 -0.0206 0.241 Uiso 1 1 calc R . .
H63B H 0.2616 0.4226 -0.0428 0.241 Uiso 1 1 calc R . .
H63C H 0.2663 0.4785 -0.0534 0.241 Uiso 1 1 calc R . .
C64 C 0.28867(2) 0.42673(2) 0.038372(16) 0.1757(4) Uani 1 1 d U . .
H64A H 0.2603 0.4332 0.0526 0.264 Uiso 1 1 calc R . .
H64B H 0.3136 0.431 0.0577 0.264 Uiso 1 1 calc R . .
H64C H 0.2886 0.3937 0.028 0.264 Uiso 1 1 calc R . .
C65 C 0.33971(2) 0.44551(2) -0.01605(2) 0.1734(4) Uani 1 1 d U . .
H65A H 0.3453 0.4641 -0.0413 0.26 Uiso 1 1 calc R . .
H65B H 0.3389 0.4112 -0.0228 0.26 Uiso 1 1 calc R . .
H65C H 0.3637 0.4516 0.004 0.26 Uiso 1 1 calc R . .
C66 C 0.389580(15) 0.59842(2) -0.010036(14) 0.0981(2) Uani 1 1 d U . .
C67 C 0.432596(19) 0.59761(2) -0.033504(16) 0.1282(3) Uani 1 1 d U . .
C68 C 0.42227(2) 0.58445(4) -0.075401(18) 0.2805(5) Uani 1 1 d U . .
H68A H 0.397 0.6038 -0.0853 0.421 Uiso 1 1 calc R . .
H68B H 0.4143 0.5503 -0.0765 0.421 Uiso 1 1 calc R . .
H68C H 0.4485 0.5903 -0.093 0.421 Uiso 1 1 calc R . .
C69 C 0.467332(17) 0.57108(3) -0.016397(18) 0.2271(4) Uani 1 1 d U . .
H69A H 0.4932 0.5715 -0.0351 0.341 Uiso 1 1 calc R . .
H69B H 0.4575 0.5379 -0.0122 0.341 Uiso 1 1 calc R . .
H69C H 0.4759 0.5851 0.0103 0.341 Uiso 1 1 calc R . .
C70 C 0.44341(2) 0.64784(3) -0.03573(3) 0.3499(5) Uani 1 1 d U . .
H70A H 0.419 0.6651 -0.0495 0.525 Uiso 1 1 calc R . .
H70B H 0.4712 0.6521 -0.0514 0.525 Uiso 1 1 calc R . .
H70C H 0.4474 0.6606 -0.0077 0.525 Uiso 1 1 calc R . .
C71 C 0.411286(15) 0.536991(18) 0.134611(14) 0.0831(2) Uani 1 1 d U . .
C72 C 0.454460(15) 0.510045(19) 0.142591(14) 0.0910(2) Uani 1 1 d U . .
C73 C 0.44832(2) 0.459806(18) 0.13217(2) 0.1555(3) Uani 1 1 d U . .
H73A H 0.4766 0.4425 0.1363 0.233 Uiso 1 1 calc R . .
H73B H 0.439 0.457 0.1032 0.233 Uiso 1 1 calc R . .
H73C H 0.4252 0.4459 0.15 0.233 Uiso 1 1 calc R . .
C74 C 0.488203(18) 0.53382(2) 0.112344(19) 0.1622(3) Uani 1 1 d U . .
H74A H 0.4934 0.5672 0.1207 0.243 Uiso 1 1 calc R . .
H74B H 0.4759 0.5331 0.0842 0.243 Uiso 1 1 calc R . .
H74C H 0.5166 0.5161 0.113 0.243 Uiso 1 1 calc R . .
C75 C 0.472542(19) 0.52038(2) 0.185609(17) 0.1835(3) Uani 1 1 d U . .
H75A H 0.4752 0.5552 0.1895 0.275 Uiso 1 1 calc R . .
H75B H 0.5021 0.5055 0.1887 0.275 Uiso 1 1 calc R . .
H75C H 0.452 0.5072 0.2063 0.275 Uiso 1 1 calc R . .
C76 C 0.375429(15) 0.660156(16) 0.126766(13) 0.08284(19) Uani 1 1 d U . .
C77 C 0.40198(2) 0.70574(2) 0.123046(19) 0.1710(3) Uani 1 1 d U . .
C78 C 0.40075(2) 0.73336(2) 0.162558(17) 0.1808(3) Uani 1 1 d U . .
H78A H 0.373 0.7521 0.1639 0.271 Uiso 1 1 calc R . .
H78B H 0.4266 0.7551 0.1638 0.271 Uiso 1 1 calc R . .
H78C H 0.4019 0.711 0.186 0.271 Uiso 1 1 calc R . .
C79 C 0.40040(4) 0.72904(3) 0.08324(2) 0.2998(6) Uani 1 1 d U . .
H79A H 0.4096 0.7063 0.0617 0.45 Uiso 1 1 calc R . .
H79B H 0.4208 0.7567 0.0832 0.45 Uiso 1 1 calc R . .
H79C H 0.3698 0.74 0.0777 0.45 Uiso 1 1 calc R . .
C80 C 0.45371(2) 0.68623(3) 0.12151(3) 0.3146(5) Uani 1 1 d U . .
H80A H 0.4591 0.67 0.0951 0.472 Uiso 1 1 calc R . .
H80B H 0.4587 0.6636 0.1443 0.472 Uiso 1 1 calc R . .
H80C H 0.4744 0.7134 0.1243 0.472 Uiso 1 1 calc R . .
Cr1 Cr 0.332898(2) 0.585534(3) 0.176857(2) 0.07003(3) Uani 0.88 1 d PU . .
Cr2 Cr 0.349118(3) 0.575706(3) 0.073231(2) 0.08027(3) Uani 0.88 1 d PU . .
Cr3 Cr 0.290968(3) 0.614113(3) -0.011693(2) 0.08176(3) Uani 0.88 1 d PU . .
Cr4 Cr 0.184477(3) 0.650977(3) -0.029385(2) 0.08658(3) Uani 0.88 1 d PU . .
Cr5 Cr 0.098983(3) 0.684586(3) 0.031504(2) 0.08264(3) Uani 0.88 1 d PU . .
Cr6 Cr 0.072876(3) 0.661431(3) 0.130598(2) 0.08399(3) Uani 0.88 1 d PU . .
Cr7 Cr 0.136455(3) 0.642423(3) 0.215475(2) 0.07709(3) Uani 0.88 1 d PU . .
Cr8 Cr 0.237243(2) 0.591404(3) 0.233354(2) 0.07070(3) Uani 0.88 1 d PU . .
Fe1 Fe 0.332898(2) 0.585534(3) 0.176857(2) 0.07003(3) Uani 0.13 1 d PU . .
Fe2 Fe 0.349118(3) 0.575706(3) 0.073231(2) 0.08027(3) Uani 0.13 1 d PU . .
Fe3 Fe 0.290968(3) 0.614113(3) -0.011693(2) 0.08176(3) Uani 0.13 1 d PU . .
Fe4 Fe 0.184477(3) 0.650977(3) -0.029385(2) 0.08658(3) Uani 0.13 1 d PU . .
Fe5 Fe 0.098983(3) 0.684586(3) 0.031504(2) 0.08264(3) Uani 0.13 1 d PU . .
Fe6 Fe 0.072876(3) 0.661431(3) 0.130598(2) 0.08399(3) Uani 0.13 1 d PU . .
Fe7 Fe 0.136455(3) 0.642423(3) 0.215475(2) 0.07709(3) Uani 0.13 1 d PU . .
Fe8 Fe 0.237243(2) 0.591404(3) 0.233354(2) 0.07070(3) Uani 0.13 1 d PU . .
F1 F 0.310765(7) 0.573062(9) 0.120688(6) 0.07011(9) Uani 1 1 d U . .
F2 F 0.304621(7) 0.616301(8) 0.046320(6) 0.06687(9) Uani 1 1 d U . .
F3 F 0.228082(7) 0.615339(9) 0.001430(6) 0.07235(9) Uani 1 1 d U . .
F4 F 0.161568(7) 0.675775(10) 0.021728(7) 0.08240(10) Uani 1 1 d U . .
F5 F 0.105984(8) 0.647796(8) 0.081037(6) 0.07104(9) Uani 1 1 d U . .
F6 F 0.130123(8) 0.663601(9) 0.158989(7) 0.07880(10) Uani 1 1 d U . .
F7 F 0.185965(7) 0.601536(8) 0.197723(7) 0.06875(9) Uani 1 1 d U . .
F8 F 0.274146(7) 0.612853(8) 0.187864(6) 0.06449(9) Uani 1 1 d U . .
O1 O 0.289169(9) 0.581733(11) 0.269931(7) 0.07053(12) Uani 1 1 d U . .
O2 O 0.351418(9) 0.598453(11) 0.234410(8) 0.07764(12) Uani 1 1 d U . .
O3 O 0.197599(9) 0.570991(11) 0.278833(8) 0.07192(12) Uani 1 1 d U . .
O4 O 0.139691(9) 0.621108(11) 0.272886(7) 0.07419(12) Uani 1 1 d U . .
O5 O 0.241001(9) 0.524488(10) 0.214046(8) 0.06870(11) Uani 1 1 d U . .
O6 O 0.312498(9) 0.520703(10) 0.192841(8) 0.06703(11) Uani 1 1 d U . .
O7 O 0.236033(9) 0.657285(10) 0.253366(8) 0.07375(12) Uani 1 1 d U . .
O8 O 0.177751(9) 0.696795(10) 0.225601(9) 0.07833(12) Uani 1 1 d U . .
O9 O 0.086480(10) 0.682692(11) 0.232526(9) 0.08776(13) Uani 1 1 d U . .
O10 O 0.038924(9) 0.674094(12) 0.180650(8) 0.08610(13) Uani 1 1 d U . .
O11 O 0.095356(9) 0.587975(11) 0.205765(8) 0.07867(12) Uani 1 1 d U . .
O12 O 0.068445(10) 0.592144(10) 0.141151(8) 0.07679(12) Uani 1 1 d U . .
O13 O 0.015955(10) 0.658779(12) 0.100229(8) 0.09095(13) Uani 1 1 d U . .
O14 O 0.035366(9) 0.693353(13) 0.040675(9) 0.09271(14) Uani 1 1 d U . .
O15 O 0.076370(10) 0.730095(10) 0.122832(9) 0.08214(13) Uani 1 1 d U . .
O16 O 0.111745(10) 0.743751(10) 0.062725(9) 0.08141(12) Uani 1 1 d U . .
O17 O 0.093361(10) 0.723697(11) -0.017496(8) 0.08626(13) Uani 1 1 d U . .
O18 O 0.140230(10) 0.688322(12) -0.060793(8) 0.09514(13) Uani 1 1 d U . .
O19 O 0.082238(10) 0.626403(11) 0.001881(8) 0.08116(13) Uani 1 1 d U . .
O20 O 0.143444(10) 0.594942(12) -0.026292(10) 0.10085(14) Uani 1 1 d U . .
O21 O 0.206328(10) 0.624790(13) -0.080436(9) 0.09825(14) Uani 1 1 d U . .
O22 O 0.277679(10) 0.609811(12) -0.070536(8) 0.09407(14) Uani 1 1 d U . .
O23 O 0.224728(9) 0.705835(11) -0.034172(9) 0.08050(13) Uani 1 1 d U . .
O24 O 0.293456(10) 0.685079(11) -0.014845(9) 0.08779(13) Uani 1 1 d U . .
O25 O 0.290724(10) 0.543859(10) -0.010440(9) 0.08552(13) Uani 1 1 d U . .
O26 O 0.319122(10) 0.518982(10) 0.049656(8) 0.08297(13) Uani 1 1 d U . .
O27 O 0.353873(9) 0.614916(13) -0.026730(9) 0.09721(14) Uani 1 1 d U . .
O28 O 0.389367(9) 0.579334(12) 0.025253(8) 0.08818(13) Uani 1 1 d U . .
O29 O 0.393658(9) 0.534978(12) 0.099534(9) 0.09206(13) Uani 1 1 d U . .
O30 O 0.392454(9) 0.557579(10) 0.165389(8) 0.06987(12) Uani 1 1 d U . .
O31 O 0.379306(9) 0.633606(11) 0.094368(8) 0.08176(13) Uani 1 1 d U . .
O32 O 0.356036(10) 0.649058(11) 0.159111(8) 0.07938(12) Uani 1 1 d U . .
O33A O 0.11503(2) 0.36672(2) 0.121765(12) 0.08907(17) Uiso 0.6119(2) 1 d PD A 1
O34A O 0.045873(18) 0.36538(2) 0.091361(16) 0.1096(2) Uiso 0.6119(2) 1 d P A 1
O33B O 0.13313(3) 0.35325(3) 0.14118(3) 0.1088(3) Uiso 0.3881(2) 1 d P . 4
O34B O 0.07226(3) 0.36606(4) 0.09895(3) 0.1445(4) Uiso 0.3881(2) 1 d P A 4
C81 C 0.07382(2) 0.36254(2) 0.12588(2) 0.1546(3) Uani 1 1 d U . .
C82 C 0.055157(19) 0.362158(17) 0.169572(15) 0.1036(2) Uani 1 1 d U A .
C83 C 0.080372(19) 0.360376(18) 0.204590(17) 0.1177(3) Uani 1 1 d U . .
H83 H 0.1121 0.3581 0.2029 0.141 Uiso 1 1 calc R A .
C84 C 0.059007(18) 0.36197(2) 0.243033(18) 0.1229(3) Uani 1 1 d U A .
C85 C 0.013142(18) 0.368601(18) 0.242202(15) 0.1075(2) Uani 1 1 d U . .
H85 H -0.0022 0.3703 0.2679 0.129 Uiso 1 1 calc R A .
C86 C -0.010957(17) 0.37270(2) 0.208010(17) 0.1189(3) Uani 1 1 d U A .
C87 C 0.008638(18) 0.370509(18) 0.169793(17) 0.1107(2) Uani 1 1 d U . .
H87 H -0.0081 0.3744 0.145 0.133 Uiso 1 1 calc R A .
C88 C -0.06230(2) 0.38631(2) 0.209017(18) 0.1478(3) Uani 1 1 d U . .
C89 C -0.07466(2) 0.42965(2) 0.20928(4) 0.4002(7) Uani 1 1 d U A .
H89A H -0.0644 0.4455 0.1839 0.6 Uiso 1 1 calc R . .
H89B H -0.0618 0.4459 0.2334 0.6 Uiso 1 1 calc R . .
H89C H -0.1074 0.4312 0.2107 0.6 Uiso 1 1 calc R . .
C90 C -0.08387(3) 0.35378(5) 0.17693(4) 0.4030(7) Uani 1 1 d U A .
H90A H -0.0729 0.3624 0.1494 0.604 Uiso 1 1 calc R . .
H90B H -0.1165 0.3577 0.1779 0.604 Uiso 1 1 calc R . .
H90C H -0.0761 0.3203 0.1829 0.604 Uiso 1 1 calc R . .
C91 C -0.08600(2) 0.35643(3) 0.23883(3) 0.2636(4) Uani 1 1 d U A .
H91A H -0.0731 0.3241 0.2388 0.395 Uiso 1 1 calc R . .
H91B H -0.1178 0.3546 0.2313 0.395 Uiso 1 1 calc R . .
H91C H -0.0831 0.3705 0.2665 0.395 Uiso 1 1 calc R . .
C92 C 0.086217(19) 0.36105(2) 0.282099(17) 0.1298(3) Uani 1 1 d U . .
C93 C 0.10021(3) 0.41357(2) 0.28908(2) 0.2007(4) Uani 1 1 d U A .
H93A H 0.1177 0.4248 0.2653 0.301 Uiso 1 1 calc R . .
H93B H 0.1184 0.4158 0.3142 0.301 Uiso 1 1 calc R . .
H93C H 0.0734 0.4336 0.2921 0.301 Uiso 1 1 calc R . .
C94 C 0.05498(3) 0.34653(2) 0.317845(19) 0.1964(4) Uani 1 1 d U A .
H94A H 0.0718 0.3468 0.3439 0.295 Uiso 1 1 calc R . .
H94B H 0.0432 0.3142 0.3128 0.295 Uiso 1 1 calc R . .
H94C H 0.03 0.3693 0.3196 0.295 Uiso 1 1 calc R . .
C95 C 0.12221(2) 0.32435(3) 0.28100(2) 0.2243(4) Uani 1 1 d U A .
H95A H 0.1411 0.3296 0.2566 0.336 Uiso 1 1 calc R . .
H95B H 0.1088 0.2923 0.2796 0.336 Uiso 1 1 calc R . .
H95C H 0.1405 0.3269 0.3061 0.336 Uiso 1 1 calc R . .
C96 C 0.13349(3) 0.378869(16) 0.078157(17) 0.1817(3) Uiso 0.6119(2) 1 d PD A 1
H96A H 0.1643 0.3656 0.0771 0.218 Uiso 0.6119(2) 1 calc PR A 1
H96B H 0.1155 0.3599 0.0583 0.218 Uiso 0.6119(2) 1 calc PR A 1
C97 C 0.13628(3) 0.428883(16) 0.06059(2) 0.3244(6) Uiso 0.6119(2) 1 d PD A 1
H97A H 0.1486 0.428 0.0321 0.389 Uiso 0.6119(2) 1 calc PR A 1
H97B H 0.1061 0.4437 0.0597 0.389 Uiso 0.6119(2) 1 calc PR A 1
C98 C 0.16611(2) 0.456601(13) 0.08796(2) 0.2204(4) Uiso 0.6119(2) 1 d PD A 1
H98A H 0.1971 0.4443 0.0858 0.264 Uiso 0.6119(2) 1 calc PR A 1
H98B H 0.1561 0.4533 0.117 0.264 Uiso 0.6119(2) 1 calc PR A 1
C99 C 0.16466(2) 0.508972(13) 0.07502(2) 0.1404(2) Uiso 0.6119(2) 1 d PD A 1
H99A H 0.1738 0.5125 0.0457 0.169 Uiso 0.6119(2) 1 calc PR A 1
H99B H 0.134 0.5221 0.0783 0.169 Uiso 0.6119(2) 1 calc PR A 1
C100 C 0.19668(2) 0.534496(15) 0.10269(2) 0.1678(3) Uiso 0.6119(2) 1 d PD A 1
H10D H 0.1885 0.5288 0.132 0.201 Uiso 0.6119(2) 1 calc PR A 1
H10E H 0.2274 0.5221 0.0982 0.201 Uiso 0.6119(2) 1 calc PR A 1
C101 C 0.195229(14) 0.585924(10) 0.093696(15) 0.13336(17) Uiso 1 1 d D . .
H10U H 0.1641 0.5962 0.0993 0.16 Uiso 0.6119(2) 1 calc PR A 1
H10V H 0.1996 0.5889 0.0634 0.16 Uiso 0.6119(2) 1 calc PR A 1
H20U H 0.1689 0.5948 0.109 0.16 Uiso 0.3881(2) 1 d PR A 4
H20V H 0.188 0.5847 0.0648 0.16 Uiso 0.3881(2) 1 d PR A 4
N1 N 0.22463(3) 0.623111(17) 0.11284(3) 0.2160(3) Uiso 0.6119(2) 1 d PD A 1
H1A H 0.2237 0.6178 0.1409 0.259 Uiso 0.6119(2) 1 calc PR A 1
H1B H 0.2534 0.6161 0.1046 0.259 Uiso 0.6119(2) 1 calc PR A 1
C102 C 0.21879(2) 0.675701(13) 0.10692(2) 0.13336(17) Uiso 0.20400(10) 1 d PD A 1
H10F H 0.1978 0.6898 0.1273 0.16 Uiso 0.20400(10) 1 calc PR A 1
H10G H 0.209 0.6839 0.0785 0.16 Uiso 0.20400(10) 1 calc PR A 1
C103 C 0.26650(2) 0.68970(3) 0.11499(4) 0.1678(3) Uiso 0.20400(10) 1 d PD A 1
H10H H 0.2875 0.6697 0.0987 0.201 Uiso 0.20400(10) 1 calc PR A 1
H10I H 0.274 0.6866 0.1447 0.201 Uiso 0.20400(10) 1 calc PR A 1
C104 C 0.26817(3) 0.74184(2) 0.10115(3) 0.1404(2) Uiso 0.20400(10) 1 d PD A 1
H10J H 0.2626 0.7641 0.1245 0.169 Uiso 0.20400(10) 1 calc PR A 1
H10K H 0.2973 0.7498 0.0881 0.169 Uiso 0.20400(10) 1 calc PR A 1
C105 C 0.23018(3) 0.74307(2) 0.07001(3) 0.2204(4) Uiso 0.20400(10) 1 d PD A 1
H10L H 0.2359 0.7207 0.0468 0.264 Uiso 0.20400(10) 1 calc PR A 1
H10M H 0.2013 0.7346 0.0832 0.264 Uiso 0.20400(10) 1 calc PR A 1
C106 C 0.23014(3) 0.79473(3) 0.05531(3) 0.3244(6) Uiso 0.20400(10) 1 d PD A 1
H10N H 0.2422 0.7972 0.0269 0.389 Uiso 0.20400(10) 1 calc PR A 1
H10O H 0.1995 0.8083 0.0558 0.389 Uiso 0.20400(10) 1 calc PR A 1
C107 C 0.25993(3) 0.82016(3) 0.08554(3) 0.1817(3) Uiso 0.20400(10) 1 d PD A 1
H10P H 0.2739 0.7974 0.1052 0.218 Uiso 0.20400(10) 1 calc PR A 1
H10Q H 0.2433 0.845 0.1012 0.218 Uiso 0.20400(10) 1 calc PR A 1
O108 O 0.29618(2) 0.84347(4) 0.05540(2) 0.24 Uiso 0.20400(10) 1 d PD A 1
H108 H 0.316 0.8574 0.0695 0.36 Uiso 0.20400(10) 1 calc PR A 1
N111 N 0.22463(3) 0.623111(17) 0.11284(3) 0.2160(3) Uiso 0 1 d P A 2
C112 C 0.218786(17) 0.675701(13) 0.10692(2) 0.13336(17) Uiso 0.40790(10) 1 d P A 2
H11W H 0.2295 0.6837 0.0788 0.16 Uiso 0.40790(10) 1 calc PR A 2
H11X H 0.1862 0.6825 0.1076 0.16 Uiso 0.40790(10) 1 calc PR A 2
C113 C 0.24054(4) 0.708638(18) 0.13563(3) 0.1678(3) Uiso 0.20400(10) 1 d PD A 2
H11Y H 0.2735 0.7075 0.1324 0.201 Uiso 0.20400(10) 1 calc PR A 2
H11Z H 0.2329 0.7004 0.1646 0.201 Uiso 0.20400(10) 1 calc PR A 2
C114 C 0.22260(3) 0.757879(18) 0.12437(5) 0.1404(2) Uiso 0.20400(10) 1 d PD A 2
H11A H 0.2078 0.7735 0.1483 0.169 Uiso 0.20400(10) 1 calc PR A 2
H11B H 0.2012 0.7561 0.101 0.169 Uiso 0.20400(10) 1 calc PR A 2
C115 C 0.26551(3) 0.78413(2) 0.11208(5) 0.2204(4) Uiso 0.20400(10) 1 d PD A 2
H11C H 0.2914 0.7732 0.1288 0.264 Uiso 0.20400(10) 1 calc PR A 2
H11D H 0.2723 0.7797 0.0824 0.264 Uiso 0.20400(10) 1 calc PR A 2
C116 C 0.25347(2) 0.83545(2) 0.12162(3) 0.3244(6) Uiso 0.20400(10) 1 d PD A 2
H11E H 0.2626 0.857 0.0988 0.389 Uiso 0.20400(10) 1 calc PR A 2
H11F H 0.268 0.8463 0.1475 0.389 Uiso 0.20400(10) 1 calc PR A 2
C117 C 0.20236(3) 0.83449(3) 0.12630(3) 0.1817(3) Uiso 0.20400(10) 1 d PD A 2
H11G H 0.1914 0.8027 0.1357 0.218 Uiso 0.20400(10) 1 calc PR A 2
H11H H 0.187 0.8436 0.1003 0.218 Uiso 0.20400(10) 1 calc PR A 2
O118 O 0.19677(3) 0.87512(3) 0.16181(2) 0.24 Uiso 0.40790(10) 1 d PD A 2
H118 H 0.1695 0.8786 0.1674 0.36 Uiso 0.40790(10) 1 calc PR A 2
C122 C 0.218786(17) 0.675701(13) 0.10692(2) 0.13336(17) Uiso 0 1 d P A 3
C123 C 0.24054(4) 0.708638(18) 0.13563(3) 0.1678(3) Uiso 0.20400(10) 1 d P A 3
H12P H 0.2686 0.6945 0.1465 0.201 Uiso 0.20400(10) 1 calc PR A 3
H12Q H 0.2205 0.716 0.1592 0.201 Uiso 0.20400(10) 1 calc PR A 3
C124 C 0.25041(7) 0.75331(3) 0.11119(3) 0.1404(2) Uiso 0.20400(10) 1 d PD A 3
H12W H 0.2233 0.7648 0.0966 0.169 Uiso 0.20400(10) 1 calc PR A 3
H12X H 0.2745 0.7475 0.0907 0.169 Uiso 0.20400(10) 1 calc PR A 3
C125 C 0.26539(6) 0.78930(2) 0.14386(3) 0.2204(4) Uiso 0.20400(10) 1 d PD A 3
H12Y H 0.2484 0.7856 0.17 0.264 Uiso 0.20400(10) 1 calc PR A 3
H12Z H 0.2979 0.787 0.1495 0.264 Uiso 0.20400(10) 1 calc PR A 3
C126 C 0.25347(2) 0.83545(2) 0.12162(3) 0.3244(6) Uiso 0.20400(10) 1 d P A 3
H12N H 0.2504 0.8637 0.14 0.389 Uiso 0.20400(10) 1 calc PR A 3
H12O H 0.2277 0.8326 0.1025 0.389 Uiso 0.20400(10) 1 calc PR A 3
C127 C 0.299413(17) 0.831080(17) 0.10070(2) 0.3244(6) Uiso 0.20400(10) 1 d P A 3
H12R H 0.3209 0.853 0.1144 0.389 Uiso 0.20400(10) 1 calc PR A 3
H12S H 0.3107 0.7979 0.1038 0.389 Uiso 0.20400(10) 1 calc PR A 3
O128 O 0.29618(2) 0.84347(4) 0.05540(2) 0.24 Uiso 0 1 d P A 3
C196 C 0.346919(19) 0.84902(3) 0.09206(4) 0.1817(3) Uiso 0.3881(2) 1 d PD . 4
H19D H 0.3468 0.8806 0.0779 0.218 Uiso 0.3881(2) 1 calc PR A 4
H19E H 0.3643 0.8257 0.0754 0.218 Uiso 0.3881(2) 1 calc PR A 4
C197 C 0.299413(17) 0.831080(17) 0.10070(2) 0.3244(6) Uiso 0.3881(2) 1 d PD A 4
H19F H 0.2856 0.8497 0.1234 0.389 Uiso 0.3881(2) 1 calc PR A 4
H19G H 0.2804 0.8342 0.0757 0.389 Uiso 0.3881(2) 1 calc PR A 4
C198 C 0.304231(18) 0.779844(15) 0.11258(4) 0.2204(4) Uiso 0.3881(2) 1 d PD A 4
H19H H 0.3104 0.7766 0.1425 0.264 Uiso 0.3881(2) 1 calc PR A 4
H19I H 0.3287 0.7643 0.0969 0.264 Uiso 0.3881(2) 1 calc PR A 4
C199 C 0.258527(18) 0.757773(14) 0.10135(4) 0.1404(2) Uiso 0.3881(2) 1 d PD A 4
H19J H 0.2343 0.771 0.1189 0.169 Uiso 0.3881(2) 1 calc PR A 4
H19K H 0.2511 0.7634 0.0719 0.169 Uiso 0.3881(2) 1 calc PR A 4
C200 C 0.26583(2) 0.705817(16) 0.10977(4) 0.1678(3) Uiso 0.3881(2) 1 d PD A 4
H20D H 0.2927 0.6945 0.0946 0.201 Uiso 0.3881(2) 1 calc PR A 4
H20E H 0.2711 0.7009 0.1397 0.201 Uiso 0.3881(2) 1 calc PR A 4
C201 C 0.22650(2) 0.678351(14) 0.09660(4) 0.13336(17) Uiso 0.3881(2) 1 d PD A 4
H20F H 0.2228 0.6829 0.0664 0.16 Uiso 0.3881(2) 1 calc PR A 4
H20G H 0.1998 0.6925 0.1102 0.16 Uiso 0.3881(2) 1 calc PR A 4
N2 N 0.22640(3) 0.625695(18) 0.10508(4) 0.2160(3) Uiso 0.3881(2) 1 d PD A 4
H2A H 0.2283 0.6238 0.1334 0.259 Uiso 0.3881(2) 1 calc PR A 4
H2B H 0.2538 0.6155 0.0954 0.259 Uiso 0.3881(2) 1 calc PR A 4
C203 C 0.21188(4) 0.53961(2) 0.10775(3) 0.1678(3) Uiso 0.3881(2) 1 d PD A 4
H20H H 0.2029 0.5331 0.1367 0.201 Uiso 0.3881(2) 1 calc PR A 4
H20I H 0.2449 0.5377 0.1055 0.201 Uiso 0.3881(2) 1 calc PR A 4
C204 C 0.18923(4) 0.50560(2) 0.07805(3) 0.1404(2) Uiso 0.3881(2) 1 d PD A 4
H20J H 0.2091 0.4977 0.0545 0.169 Uiso 0.3881(2) 1 calc PR A 4
H20K H 0.161 0.5194 0.0673 0.169 Uiso 0.3881(2) 1 calc PR A 4
C205 C 0.18015(3) 0.46152(2) 0.10446(4) 0.2204(4) Uiso 0.3881(2) 1 d PD A 4
H20L H 0.1512 0.4463 0.0971 0.264 Uiso 0.3881(2) 1 calc PR A 4
H20M H 0.1801 0.4695 0.1343 0.264 Uiso 0.3881(2) 1 calc PR A 4
C206 C 0.22026(3) 0.42900(2) 0.09300(3) 0.3244(6) Uiso 0.3881(2) 1 d PD A 4
H20N H 0.2147 0.4107 0.0672 0.389 Uiso 0.3881(2) 1 calc PR A 4
H20O H 0.2484 0.4475 0.0902 0.389 Uiso 0.3881(2) 1 calc PR A 4
C207 C 0.22091(3) 0.39626(2) 0.13110(3) 0.1817(3) Uiso 0.3881(2) 1 d PD A 4
H20P H 0.2108 0.413 0.1565 0.218 Uiso 0.3881(2) 1 calc PR A 4
H20Q H 0.2507 0.3815 0.1358 0.218 Uiso 0.3881(2) 1 calc PR A 4
O208 O 0.18403(3) 0.35759(2) 0.11428(3) 0.24 Uiso 0.3881(2) 1 d PD A 4
H208 H 0.1591 0.3713 0.1113 0.36 Uiso 0.3881(2) 1 calc PR A 4

loop_
_atom_site_aniso_label
_atom_site_aniso_U_11
_atom_site_aniso_U_22
_atom_site_aniso_U_33
_atom_site_aniso_U_23
_atom_site_aniso_U_13
_atom_site_aniso_U_12
C1 0.0792(3) 0.0927(4) 0.0573(3) -0.0069(3) -0.0188(3) 0.0037(3)
C2 0.0545(3) 0.1166(4) 0.0810(3) 0.0395(3) 0.0017(3) -0.0090(3)
C3 0.1474(5) 0.5726(13) 0.0986(4) 0.0813(6) -0.0881(4) -0.1552(7)
C4 0.1888(5) 0.2427(7) 0.1665(5) -0.0599(5) -0.1213(4) 0.1294(5)
C5 0.2134(6) 0.1538(6) 0.1984(5) -0.0525(5) -0.1374(4) -0.0135(5)
C6 0.0807(3) 0.0852(4) 0.0593(3) -0.0061(3) 0.0063(3) -0.0137(3)
C7 0.0958(4) 0.0836(4) 0.0841(3) -0.0041(3) 0.0151(3) -0.0025(3)
C8 0.1343(5) 0.1708(6) 0.0832(3) 0.0390(4) 0.0342(3) 0.0105(5)
C9 0.2792(7) 0.1204(6) 0.2068(5) 0.0466(5) 0.1481(5) 0.0267(6)
C10 0.1955(6) 0.3680(10) 0.0433(3) 0.0108(5) -0.0107(4) -0.1153(6)
C11 0.0944(4) 0.0716(4) 0.0533(3) 0.0050(3) -0.0200(3) -0.0114(3)
C12 0.0745(3) 0.0590(4) 0.1200(4) 0.0105(3) -0.0174(3) -0.0160(3)
C13 0.2649(7) 0.0547(4) 0.1449(4) -0.0406(4) 0.0727(5) -0.0652(4)
C14 0.0996(4) 0.0810(4) 0.1623(5) 0.0105(4) 0.0123(4) 0.0094(4)
C15 0.1210(4) 0.0751(4) 0.2303(6) 0.0295(5) -0.0575(4) -0.0228(4)
C16 0.0902(3) 0.0721(4) 0.0694(3) -0.0134(3) 0.0208(3) -0.0158(3)
C17 0.1476(5) 0.0518(4) 0.1083(4) -0.0081(3) 0.0103(4) 0.0000(4)
C18 0.2428(6) 0.0553(4) 0.2747(6) -0.0399(5) -0.1523(5) 0.0207(5)
C19 0.3991(9) 0.0462(4) 0.1727(5) -0.0227(4) -0.1381(5) -0.0003(6)
C20 0.2647(8) 0.1656(7) 0.3931(11) -0.0976(7) 0.1047(8) -0.1338(6)
C21 0.0960(4) 0.0823(4) 0.1026(3) 0.0017(3) 0.0342(3) -0.0049(3)
C22 0.0511(3) 0.1310(5) 0.1277(4) 0.0078(4) 0.0226(3) 0.0038(3)
C23 0.1146(5) 0.3159(7) 0.2112(5) -0.1980(4) 0.0235(4) -0.0373(5)
C24 0.1241(5) 0.1358(6) 0.1774(5) 0.0071(5) 0.0614(4) -0.0119(5)
C25 0.1497(5) 0.2251(7) 0.1629(5) 0.0124(5) 0.0387(5) 0.0959(5)
C26 0.0506(3) 0.0706(4) 0.0960(3) 0.0073(3) -0.0035(3) 0.0190(3)
C27 0.1005(4) 0.0765(4) 0.1004(3) -0.0028(3) -0.0003(3) -0.0125(3)
C28 0.2176(6) 0.1471(5) 0.1094(4) -0.0100(4) 0.0440(4) -0.1226(4)
C29 0.1396(5) 0.0837(4) 0.1249(4) 0.0058(4) -0.0284(4) -0.0424(4)
C30 0.1268(5) 0.0785(5) 0.3049(8) 0.0207(6) -0.0057(6) 0.0150(4)
C31 0.0595(3) 0.0963(4) 0.1191(4) 0.0268(3) 0.0019(3) 0.0109(3)
C32 0.0706(4) 0.1433(5) 0.1149(4) 0.0338(4) -0.0025(3) 0.0024(4)
C33 0.0659(4) 0.2705(8) 0.1073(4) 0.0481(5) -0.0095(3) 0.0073(5)
C34 0.1034(4) 0.1823(6) 0.2613(7) 0.0696(6) -0.1020(4) -0.0654(4)
C35 0.1302(5) 0.2748(8) 0.1289(5) 0.0231(5) 0.0012(4) 0.0718(5)
C36 0.0627(3) 0.0553(3) 0.0994(3) -0.0067(3) -0.0082(3) 0.0178(3)
C37 0.1275(5) 0.0994(5) 0.1276(4) 0.0280(4) 0.0016(4) 0.0174(4)
C38 0.5761(14) 0.1403(7) 0.2609(8) 0.0648(6) -0.2006(8) -0.1466(8)
C39 0.5818(13) 0.1063(6) 0.2362(7) -0.0305(5) 0.2167(7) -0.1187(7)
C40 0.2046(7) 0.0688(5) 0.7039(16) -0.1221(8) -0.1476(9) 0.0545(5)
C41 0.0923(4) 0.0994(4) 0.0979(3) 0.0284(3) -0.0299(3) 0.0049(3)
C42 0.1066(4) 0.1710(5) 0.0791(3) 0.0508(3) 0.0088(3) 0.0052(4)
C43 0.1557(5) 0.1572(5) 0.0850(3) 0.0566(3) 0.0081(4) 0.0475(5)
C44 0.4755(10) 0.1365(6) 0.1571(5) 0.0720(4) 0.1579(6) 0.1521(6)
C45 0.0986(5) 0.4287(11) 0.1417(5) 0.0976(6) -0.0275(4) 0.0432(6)
C46 0.0867(3) 0.0770(4) 0.0963(3) 0.0073(3) -0.0321(3) -0.0138(3)
C47 0.1361(5) 0.1582(5) 0.1135(4) -0.0559(4) 0.0159(4) -0.0634(4)
C48 0.3176(9) 0.2300(8) 0.2624(9) -0.0095(7) 0.0730(7) -0.1655(6)
C49 0.2682(8) 0.0931(5) 0.3143(9) -0.0779(6) -0.0035(8) -0.0744(5)
C50 0.2862(6) 0.1980(8) 0.3745(7) -0.0515(6) -0.2656(4) -0.0327(6)
C51 0.1071(4) 0.0845(4) 0.0431(2) 0.0080(3) 0.0080(3) 0.0237(3)
C52 0.1094(4) 0.1103(4) 0.0659(3) -0.0029(3) -0.0011(3) 0.0190(4)
C53 0.3804(10) 0.1260(6) 0.1217(4) -0.0615(4) 0.0540(6) -0.0696(7)
C54 0.4136(10) 0.2087(7) 0.0706(4) -0.0118(4) -0.0479(5) 0.1341(7)
C55 0.2001(7) 0.3651(10) 0.1331(5) -0.1151(5) 0.0565(5) -0.0172(7)
C56 0.0676(3) 0.0637(4) 0.0952(3) -0.0038(3) 0.0174(3) -0.0115(3)
C57 0.1353(5) 0.0854(4) 0.1099(4) -0.0067(3) -0.0181(4) 0.0019(4)
C58 0.3298(8) 0.2032(6) 0.1468(5) 0.0587(5) -0.0328(6) -0.1680(6)
C59 0.1785(5) 0.1379(5) 0.1400(5) 0.0430(4) -0.0603(4) -0.0857(4)
C60 0.1855(7) 0.0570(5) 0.4330(12) 0.0019(6) 0.0335(8) -0.0210(5)
C61 0.1134(4) 0.0512(3) 0.0950(3) -0.0378(3) 0.0276(3) 0.0061(3)
C62 0.1048(4) 0.0916(4) 0.0976(4) 0.0045(3) 0.0124(3) 0.0100(4)
C63 0.2111(7) 0.0935(5) 0.1782(5) -0.0245(4) -0.0660(5) -0.0116(5)
C64 0.3186(9) 0.0871(5) 0.1215(5) 0.0112(4) 0.0405(5) -0.0600(5)
C65 0.2087(7) 0.1158(5) 0.1957(6) -0.0488(5) -0.0021(6) 0.0334(5)
C66 0.0595(3) 0.1454(5) 0.0893(3) -0.0015(3) 0.0507(3) -0.0104(3)
C67 0.1059(4) 0.1657(6) 0.1129(4) 0.0137(4) 0.0258(4) -0.0164(4)
C68 0.1240(5) 0.5973(15) 0.1201(5) 0.0310(8) 0.0440(4) 0.1352(7)
C69 0.0772(4) 0.4233(9) 0.1807(5) 0.1368(6) 0.0539(4) 0.1229(5)
C70 0.1585(5) 0.2352(9) 0.6561(12) 0.0491(9) 0.2733(5) -0.0399(6)
C71 0.0578(3) 0.1032(4) 0.0884(3) -0.0007(3) 0.0056(3) 0.0097(3)
C72 0.0664(3) 0.1045(4) 0.1022(3) 0.0178(3) 0.0065(3) 0.0355(3)
C73 0.1479(5) 0.0648(4) 0.2538(7) 0.0074(5) -0.0419(5) 0.0475(4)
C74 0.1012(5) 0.1686(6) 0.2167(6) 0.0135(6) 0.0155(5) 0.0395(5)
C75 0.1484(5) 0.2435(7) 0.1586(5) -0.0587(5) -0.0737(4) 0.0990(5)
C76 0.1006(4) 0.0462(3) 0.1017(3) 0.0299(3) -0.0475(3) -0.0306(3)
C77 0.2334(6) 0.1256(5) 0.1541(5) 0.0120(4) -0.0609(5) -0.1165(4)
C78 0.2844(7) 0.0997(5) 0.1582(5) 0.0129(4) -0.0875(5) -0.0879(5)
C79 0.5291(15) 0.1815(7) 0.1888(6) 0.1212(5) -0.1024(8) -0.0871(9)
C80 0.2279(6) 0.4490(10) 0.2668(9) -0.1150(8) 0.0501(6) -0.2529(5)
Cr1 0.06311(5) 0.07757(6) 0.06941(5) 0.00267(5) -0.00309(4) 0.00376(5)
Cr2 0.06869(5) 0.10037(7) 0.07176(5) -0.00019(5) 0.00310(4) 0.01199(5)
Cr3 0.07108(5) 0.09782(7) 0.07638(5) 0.00856(5) 0.00194(4) 0.01395(5)
Cr4 0.07609(5) 0.09906(7) 0.08460(5) 0.01161(5) -0.00021(5) 0.00296(6)
Cr5 0.07246(5) 0.09065(7) 0.08480(5) 0.00930(5) 0.00140(5) 0.00807(5)
Cr6 0.07362(5) 0.09308(7) 0.08527(5) 0.01066(5) -0.00154(5) 0.00572(5)
Cr7 0.06744(5) 0.08472(6) 0.07912(5) 0.00386(5) 0.00321(5) 0.00514(5)
Cr8 0.06853(5) 0.07561(6) 0.06795(4) -0.00001(4) -0.00387(4) 0.00425(5)
Fe1 0.06311(5) 0.07757(6) 0.06941(5) 0.00267(5) -0.00309(4) 0.00376(5)
Fe2 0.06869(5) 0.10037(7) 0.07176(5) -0.00019(5) 0.00310(4) 0.01199(5)
Fe3 0.07108(5) 0.09782(7) 0.07638(5) 0.00856(5) 0.00194(4) 0.01395(5)
Fe4 0.07609(5) 0.09906(7) 0.08460(5) 0.01161(5) -0.00021(5) 0.00296(6)
Fe5 0.07246(5) 0.09065(7) 0.08480(5) 0.00930(5) 0.00140(5) 0.00807(5)
Fe6 0.07362(5) 0.09308(7) 0.08527(5) 0.01066(5) -0.00154(5) 0.00572(5)
Fe7 0.06744(5) 0.08472(6) 0.07912(5) 0.00386(5) 0.00321(5) 0.00514(5)
Fe8 0.06853(5) 0.07561(6) 0.06795(4) -0.00001(4) -0.00387(4) 0.00425(5)
F1 0.06855(16) 0.0885(2) 0.05331(13) -0.00339(14) -0.00117(13) 0.00846(15)
F2 0.06162(15) 0.07256(18) 0.06644(14) -0.00627(14) -0.00875(13) 0.01386(14)
F3 0.05277(15) 0.09282(19) 0.07147(14) 0.01197(15) 0.00136(13) 0.01434(15)
F4 0.05514(15) 0.1164(2) 0.07569(15) 0.00289(16) 0.00962(14) 0.00691(16)
F5 0.08186(17) 0.06557(18) 0.06570(14) 0.01491(14) -0.00562(14) 0.00636(15)
F6 0.06319(16) 0.0931(2) 0.08014(15) 0.00428(15) -0.00190(14) 0.00488(16)
F7 0.05823(15) 0.07101(19) 0.07702(15) 0.00210(14) 0.00672(13) 0.00841(14)
F8 0.04922(14) 0.07719(18) 0.06706(14) 0.00602(14) 0.00791(12) 0.00430(14)
O1 0.06319(19) 0.0940(2) 0.05439(16) 0.01083(17) -0.00859(15) -0.00091(19)
O2 0.0710(2) 0.0989(3) 0.06308(17) 0.00373(18) 0.00237(17) -0.0131(2)
O3 0.0787(2) 0.0800(2) 0.05698(16) 0.00268(17) 0.01780(16) 0.00455(19)
O4 0.0762(2) 0.0949(2) 0.05148(16) -0.00188(17) 0.01083(16) -0.0022(2)
O5 0.0753(2) 0.0427(2) 0.08810(19) 0.00023(17) -0.00287(18) -0.00294(18)
O6 0.06926(19) 0.0511(2) 0.08079(18) 0.00806(17) 0.00700(17) -0.00734(18)
O7 0.0835(2) 0.0571(2) 0.08058(18) -0.01900(17) -0.00446(17) -0.00221(19)
O8 0.0734(2) 0.0577(2) 0.1039(2) -0.00547(19) -0.00732(19) -0.01343(18)
O9 0.0758(2) 0.0948(3) 0.0927(2) -0.0002(2) 0.01219(18) 0.0202(2)
O10 0.06236(19) 0.1201(3) 0.07579(19) 0.0069(2) 0.02165(17) 0.0226(2)
O11 0.0726(2) 0.0809(2) 0.08256(19) 0.00846(19) -0.00484(17) -0.01800(19)
O12 0.0792(2) 0.0571(2) 0.0941(2) 0.02143(18) -0.02097(18) -0.00887(19)
O13 0.0746(2) 0.1143(3) 0.0839(2) 0.0339(2) -0.00994(18) 0.0104(2)
O14 0.04495(19) 0.1386(3) 0.0946(2) 0.0253(2) 0.00233(17) 0.0151(2)
O15 0.0896(2) 0.0600(2) 0.0968(2) 0.02127(19) 0.00809(19) 0.00356(19)
O16 0.1030(2) 0.0474(2) 0.0939(2) -0.02351(17) 0.02415(19) 0.00361(19)
O17 0.1003(2) 0.0748(2) 0.0836(2) 0.03327(18) 0.00239(19) 0.0243(2)
O18 0.0862(2) 0.1347(3) 0.06452(18) 0.03719(19) -0.01724(18) 0.0233(2)
O19 0.0913(2) 0.0691(2) 0.0831(2) 0.00077(18) 0.00811(19) -0.0032(2)
O20 0.0720(2) 0.1126(3) 0.1180(2) 0.0095(2) -0.0119(2) -0.0429(2)
O21 0.0905(2) 0.1348(3) 0.06951(19) -0.0158(2) 0.00395(18) 0.0289(2)
O22 0.0939(2) 0.1405(3) 0.04780(17) 0.00153(19) -0.00195(17) 0.0295(2)
O23 0.0629(2) 0.0692(2) 0.1094(2) 0.00797(19) -0.00304(19) -0.00498(18)
O24 0.0738(2) 0.0705(2) 0.1191(2) 0.04388(19) -0.01410(19) 0.00460(19)
O25 0.1109(2) 0.0502(2) 0.0955(2) 0.01118(18) -0.0054(2) 0.0182(2)
O26 0.1150(2) 0.0701(2) 0.06374(17) -0.03294(17) -0.00739(18) 0.0090(2)
O27 0.0572(2) 0.1486(3) 0.0859(2) 0.0166(2) 0.01856(18) 0.0217(2)
O28 0.05736(19) 0.1263(3) 0.08087(19) 0.0060(2) 0.02732(17) 0.0231(2)
O29 0.0686(2) 0.1209(3) 0.0867(2) -0.0198(2) -0.02403(18) 0.0428(2)
O30 0.05079(18) 0.0804(2) 0.07836(18) 0.01879(17) -0.00675(16) 0.00714(18)
O31 0.0776(2) 0.0911(3) 0.07660(19) -0.00103(19) 0.00396(18) -0.0237(2)
O32 0.0931(2) 0.0661(2) 0.07893(19) 0.01112(18) -0.01515(18) -0.0099(2)
C81 0.2247(7) 0.0679(4) 0.1713(5) -0.0158(4) -0.0095(5) -0.0101(5)
C82 0.1598(5) 0.0423(3) 0.1089(4) -0.0235(3) 0.0414(4) -0.0146(4)
C83 0.1185(4) 0.0656(4) 0.1690(5) -0.0151(4) -0.0035(4) 0.0199(4)
C84 0.0972(4) 0.1049(5) 0.1668(5) -0.0250(4) 0.0118(4) 0.0261(4)
C85 0.1401(5) 0.1040(4) 0.0783(3) -0.0167(3) 0.0028(3) -0.0090(4)
C86 0.0924(4) 0.1164(5) 0.1479(4) -0.0229(4) 0.0088(4) -0.0359(4)
C87 0.1155(4) 0.0874(4) 0.1292(4) -0.0129(4) -0.0039(4) -0.0061(4)
C88 0.1135(5) 0.1891(6) 0.1409(5) -0.0295(5) -0.0155(4) -0.0379(5)
C89 0.0795(5) 0.0677(5) 1.053(2) 0.2072(8) 0.1035(9) 0.0303(4)
C90 0.1605(8) 0.5749(16) 0.4735(13) -0.1510(12) -0.0891(9) 0.0185(10)
C91 0.1609(6) 0.1868(7) 0.4431(10) 0.1303(7) 0.1378(6) 0.0473(6)
C92 0.1271(5) 0.1396(5) 0.1227(4) 0.0254(4) -0.0231(4) -0.0206(4)
C93 0.3228(9) 0.0774(5) 0.2018(6) -0.0022(5) -0.1065(6) -0.0534(6)
C94 0.2785(9) 0.1577(7) 0.1530(5) -0.0147(5) -0.0606(6) 0.0019(7)
C95 0.1665(6) 0.2607(9) 0.2457(7) -0.0728(6) -0.1157(5) 0.0821(6)

loop_
_atom_type_symbol
_atom_type_description
_atom_type_scat_dispersion_real
_atom_type_scat_dispersion_imag
_atom_type_scat_source
C C 0.0033 0.0016 'International Tables Vol C Tables 4.2.6.8 and 6.1.1.4'
Cr Cr 0.3209 0.6236 'International Tables Vol C Tables 4.2.6.8 and 6.1.1.4'
F F 0.0171 0.0103 'International Tables Vol C Tables 4.2.6.8 and 6.1.1.4'
O O 0.0106 0.006 'International Tables Vol C Tables 4.2.6.8 and 6.1.1.4'
H H 0 0 'International Tables Vol C Tables 4.2.6.8 and 6.1.1.4'
N N 0.0061 0.0033 'International Tables Vol C Tables 4.2.6.8 and 6.1.1.4'
Fe Fe 0.3463 0.8444 'International Tables Vol C Tables 4.2.6.8 and 6.1.1.4'

loop_
_geom_angle_atom_site_label_1
_geom_angle_atom_site_label_2
_geom_angle_atom_site_label_3
_geom_angle
_geom_angle_site_symmetry_1
_geom_angle_site_symmetry_3
O2 C1 O1 126.84(4) . .
O2 C1 C2 117.21(4) . .
O1 C1 C2 115.74(3) . .
C4 C2 C3 113.44(5) . .
C4 C2 C5 109.07(4) . .
C3 C2 C5 106.77(5) . .
C4 C2 C1 108.78(4) . .
C3 C2 C1 111.31(4) . .
C5 C2 C1 107.26(4) . .
C2 C3 H3A 109.5 . .
C2 C3 H3B 109.5 . .
H3A C3 H3B 109.5 . .
C2 C3 H3C 109.5 . .
H3A C3 H3C 109.5 . .
H3B C3 H3C 109.5 . .
C2 C4 H4A 109.5 . .
C2 C4 H4B 109.5 . .
H4A C4 H4B 109.5 . .
C2 C4 H4C 109.5 . .
H4A C4 H4C 109.5 . .
H4B C4 H4C 109.5 . .
C2 C5 H5A 109.5 . .
C2 C5 H5B 109.5 . .
H5A C5 H5B 109.5 . .
C2 C5 H5C 109.5 . .
H5A C5 H5C 109.5 . .
H5B C5 H5C 109.5 . .
O4 C6 O3 125.02(4) . .
O4 C6 C7 119.24(4) . .
O3 C6 C7 115.72(4) . .
C9 C7 C10 113.41(5) . .
C9 C7 C6 108.80(4) . .
C10 C7 C6 106.72(4) . .
C9 C7 C8 106.50(5) . .
C10 C7 C8 111.36(4) . .
C6 C7 C8 110.04(4) . .
C7 C8 H8A 109.5 . .
C7 C8 H8B 109.5 . .
H8A C8 H8B 109.5 . .
C7 C8 H8C 109.5 . .
H8A C8 H8C 109.5 . .
H8B C8 H8C 109.5 . .
C7 C9 H9A 109.5 . .
C7 C9 H9B 109.5 . .
H9A C9 H9B 109.5 . .
C7 C9 H9C 109.5 . .
H9A C9 H9C 109.5 . .
H9B C9 H9C 109.5 . .
C7 C10 H10A 109.5 . .
C7 C10 H10B 109.5 . .
H10A C10 H10B 109.5 . .
C7 C10 H10C 109.5 . .
H10A C10 H10C 109.5 . .
H10B C10 H10C 109.5 . .
O6 C11 O5 121.99(4) . .
O6 C11 C12 118.22(4) . .
O5 C11 C12 119.78(4) . .
C15 C12 C11 106.25(4) . .
C15 C12 C14 111.16(4) . .
C11 C12 C14 111.91(4) . .
C15 C12 C13 111.48(4) . .
C11 C12 C13 105.78(4) . .
C14 C12 C13 110.08(4) . .
C12 C13 O118 91.38(4) . 7_655
C12 C13 H13A 109.5 . .
O118 C13 H13A 31.5 7_655 .
C12 C13 H13B 109.5 . .
O118 C13 H13B 93 7_655 .
H13A C13 H13B 109.5 . .
C12 C13 H13C 109.5 . .
O118 C13 H13C 140.9 7_655 .
H13A C13 H13C 109.5 . .
H13B C13 H13C 109.5 . .
C12 C14 H14A 109.5 . .
C12 C14 H14B 109.5 . .
H14A C14 H14B 109.5 . .
C12 C14 H14C 109.5 . .
H14A C14 H14C 109.5 . .
H14B C14 H14C 109.5 . .
C12 C15 H15A 109.5 . .
C12 C15 H15B 109.5 . .
H15A C15 H15B 109.5 . .
C12 C15 H15C 109.5 . .
H15A C15 H15C 109.5 . .
H15B C15 H15C 109.5 . .
O7 C16 O8 125.27(4) . .
O7 C16 C17 122.63(4) . .
O8 C16 C17 112.10(4) . .
C18 C17 C20 113.23(5) . .
C18 C17 C19 109.77(5) . .
C20 C17 C19 106.55(6) . .
C18 C17 C16 116.87(5) . .
C20 C17 C16 103.64(5) . .
C19 C17 C16 106.04(4) . .
C17 C18 H18A 109.5 . .
C17 C18 H18B 109.5 . .
H18A C18 H18B 109.5 . .
C17 C18 H18C 109.5 . .
H18A C18 H18C 109.5 . .
H18B C18 H18C 109.5 . .
C17 C19 H19A 109.5 . .
C17 C19 H19B 109.5 . .
H19A C19 H19B 109.5 . .
C17 C19 H19C 109.5 . .
H19A C19 H19C 109.5 . .
H19B C19 H19C 109.5 . .
C17 C20 H20A 109.5 . .
C17 C20 H20B 109.5 . .
H20A C20 H20B 109.5 . .
C17 C20 H20C 109.5 . .
H20A C20 H20C 109.5 . .
H20B C20 H20C 109.5 . .
O9 C21 O10 122.34(4) . .
O9 C21 C22 118.94(4) . .
O10 C21 C22 118.57(4) . .
C25 C22 C23 116.63(5) . .
C25 C22 C21 109.77(4) . .
C23 C22 C21 109.95(4) . .
C25 C22 C24 105.13(4) . .
C23 C22 C24 112.45(5) . .
C21 C22 C24 101.82(4) . .
C22 C23 H23A 109.5 . .
C22 C23 H23B 109.5 . .
H23A C23 H23B 109.5 . .
C22 C23 H23C 109.5 . .
H23A C23 H23C 109.5 . .
H23B C23 H23C 109.5 . .
C22 C24 H24A 109.5 . .
C22 C24 H24B 109.5 . .
H24A C24 H24B 109.5 . .
C22 C24 H24C 109.5 . .
H24A C24 H24C 109.5 . .
H24B C24 H24C 109.5 . .
C22 C25 H25A 109.5 . .
C22 C25 H25B 109.5 . .
H25A C25 H25B 109.5 . .
C22 C25 H25C 109.5 . .
H25A C25 H25C 109.5 . .
H25B C25 H25C 109.5 . .
O11 C26 O12 124.74(4) . .
O11 C26 C27 117.46(4) . .
O12 C26 C27 117.80(4) . .
C28 C27 C26 109.00(4) . .
C28 C27 C29 112.74(4) . .
C26 C27 C29 110.17(4) . .
C28 C27 C30 110.25(4) . .
C26 C27 C30 104.49(4) . .
C29 C27 C30 109.86(4) . .
C27 C28 H28A 109.5 . .
C27 C28 H28B 109.5 . .
H28A C28 H28B 109.5 . .
C27 C28 H28C 109.5 . .
H28A C28 H28C 109.5 . .
H28B C28 H28C 109.5 . .
C27 C29 H29A 109.5 . .
C27 C29 H29B 109.5 . .
H29A C29 H29B 109.5 . .
C27 C29 H29C 109.5 . .
H29A C29 H29C 109.5 . .
H29B C29 H29C 109.5 . .
C27 C30 H30A 109.5 . .
C27 C30 H30B 109.5 . .
H30A C30 H30B 109.5 . .
C27 C30 H30C 109.5 . .
H30A C30 H30C 109.5 . .
H30B C30 H30C 109.5 . .
O13 C31 O14 126.36(4) . .
O13 C31 C32 114.89(4) . .
O14 C31 C32 118.39(4) . .
C34 C32 C35 105.62(5) . .
C34 C32 C33 114.18(5) . .
C35 C32 C33 113.41(5) . .
C34 C32 C31 106.10(4) . .
C35 C32 C31 107.40(4) . .
C33 C32 C31 109.65(4) . .
C32 C33 H33A 109.5 . .
C32 C33 H33B 109.5 . .
H33A C33 H33B 109.5 . .
C32 C33 H33C 109.5 . .
H33A C33 H33C 109.5 . .
H33B C33 H33C 109.5 . .
C32 C34 H34A 109.5 . .
C32 C34 H34B 109.5 . .
H34A C34 H34B 109.5 . .
C32 C34 H34C 109.5 . .
H34A C34 H34C 109.5 . .
H34B C34 H34C 109.5 . .
C32 C35 H35A 109.5 . .
C32 C35 H35B 109.5 . .
H35A C35 H35B 109.5 . .
C32 C35 H35C 109.5 . .
H35A C35 H35C 109.5 . .
H35B C35 H35C 109.5 . .
O15 C36 O16 128.02(4) . .
O15 C36 C37 117.90(4) . .
O16 C36 C37 114.07(4) . .
C38 C37 C39 107.90(6) . .
C38 C37 C40 112.74(7) . .
C39 C37 C40 104.18(6) . .
C38 C37 C36 111.82(5) . .
C39 C37 C36 115.84(5) . .
C40 C37 C36 104.17(5) . .
C37 C38 H38A 109.5 . .
C37 C38 H38B 109.5 . .
H38A C38 H38B 109.5 . .
C37 C38 H38C 109.5 . .
H38A C38 H38C 109.5 . .
H38B C38 H38C 109.5 . .
C37 C39 H39A 109.5 . .
C37 C39 H39B 109.5 . .
H39A C39 H39B 109.5 . .
C37 C39 H39C 109.5 . .
H39A C39 H39C 109.5 . .
H39B C39 H39C 109.5 . .
C37 C40 H40A 109.5 . .
C37 C40 H40B 109.5 . .
H40A C40 H40B 109.5 . .
C37 C40 H40C 109.5 . .
H40A C40 H40C 109.5 . .
H40B C40 H40C 109.5 . .
O17 C41 O18 120.51(4) . .
O17 C41 C42 119.09(4) . .
O18 C41 C42 120.37(4) . .
C44 C42 C41 109.40(4) . .
C44 C42 C45 111.66(6) . .
C41 C42 C45 102.35(5) . .
C44 C42 C43 113.21(5) . .
C41 C42 C43 109.89(4) . .
C45 C42 C43 109.78(4) . .
C42 C43 H43A 109.5 . .
C42 C43 H43B 109.5 . .
H43A C43 H43B 109.5 . .
C42 C43 H43C 109.5 . .
H43A C43 H43C 109.5 . .
H43B C43 H43C 109.5 . .
C42 C44 H44A 109.5 . .
C42 C44 H44B 109.5 . .
H44A C44 H44B 109.5 . .
C42 C44 H44C 109.5 . .
H44A C44 H44C 109.5 . .
H44B C44 H44C 109.5 . .
C42 C45 H45A 109.5 . .
C42 C45 H45B 109.5 . .
H45A C45 H45B 109.5 . .
C42 C45 H45C 109.5 . .
H45A C45 H45C 109.5 . .
H45B C45 H45C 109.5 . .
O19 C46 O20 121.11(4) . .
O19 C46 C47 121.75(4) . .
O20 C46 C47 117.05(4) . .
C49 C47 C48 107.47(6) . .
C49 C47 C46 112.10(5) . .
C48 C47 C46 102.22(5) . .
C49 C47 C50 114.46(5) . .
C48 C47 C50 114.35(6) . .
C46 C47 C50 105.65(5) . .
C47 C48 H48A 109.5 . .
C47 C48 H48B 109.5 . .
H48A C48 H48B 109.5 . .
C47 C48 H48C 109.5 . .
H48A C48 H48C 109.5 . .
H48B C48 H48C 109.5 . .
C47 C49 H49A 109.5 . .
C47 C49 H49B 109.5 . .
H49A C49 H49B 109.5 . .
C47 C49 H49C 109.5 . .
H49A C49 H49C 109.5 . .
H49B C49 H49C 109.5 . .
C47 C50 H50A 109.5 . .
C47 C50 H50B 109.5 . .
H50A C50 H50B 109.5 . .
C47 C50 H50C 109.5 . .
H50A C50 H50C 109.5 . .
H50B C50 H50C 109.5 . .
O21 C51 O22 123.27(4) . .
O21 C51 C52 117.79(4) . .
O22 C51 C52 118.85(4) . .
C54 C52 C53 110.76(5) . .
C54 C52 C55 106.97(5) . .
C53 C52 C55 109.01(6) . .
C54 C52 C51 110.11(4) . .
C53 C52 C51 109.40(4) . .
C55 C52 C51 110.57(4) . .
C52 C53 H53A 109.5 . .
C52 C53 H53B 109.5 . .
H53A C53 H53B 109.5 . .
C52 C53 H53C 109.5 . .
H53A C53 H53C 109.5 . .
H53B C53 H53C 109.5 . .
C52 C54 H54A 109.5 . .
C52 C54 H54B 109.5 . .
H54A C54 H54B 109.5 . .
C52 C54 H54C 109.5 . .
H54A C54 H54C 109.5 . .
H54B C54 H54C 109.5 . .
C52 C55 H55A 109.5 . .
C52 C55 H55B 109.5 . .
H55A C55 H55B 109.5 . .
C52 C55 H55C 109.5 . .
H55A C55 H55C 109.5 . .
H55B C55 H55C 109.5 . .
O24 C56 O23 129.21(4) . .
O24 C56 C57 117.41(4) . .
O23 C56 C57 113.30(4) . .
C59 C57 C60 110.73(5) . .
C59 C57 C58 106.81(5) . .
C60 C57 C58 106.14(5) . .
C59 C57 C56 112.57(4) . .
C60 C57 C56 112.99(5) . .
C58 C57 C56 107.12(4) . .
C57 C58 H58A 109.5 . .
C57 C58 H58B 109.5 . .
H58A C58 H58B 109.5 . .
C57 C58 H58C 109.5 . .
H58A C58 H58C 109.5 . .
H58B C58 H58C 109.5 . .
C57 C59 H59A 109.5 . .
C57 C59 H59B 109.5 . .
H59A C59 H59B 109.5 . .
C57 C59 H59C 109.5 . .
H59A C59 H59C 109.5 . .
H59B C59 H59C 109.5 . .
C57 C60 H60A 109.5 . .
C57 C60 H60B 109.5 . .
H60A C60 H60B 109.5 . .
C57 C60 H60C 109.5 . .
H60A C60 H60C 109.5 . .
H60B C60 H60C 109.5 . .
O26 C61 O25 125.00(4) . .
O26 C61 C62 117.77(4) . .
O25 C61 C62 117.22(4) . .
C61 C62 C64 114.64(4) . .
C61 C62 C63 113.73(4) . .
C64 C62 C63 115.38(5) . .
C61 C62 C65 102.57(4) . .
C64 C62 C65 102.79(5) . .
C63 C62 C65 105.69(4) . .
C62 C63 H63A 109.5 . .
C62 C63 H63B 109.5 . .
H63A C63 H63B 109.5 . .
C62 C63 H63C 109.5 . .
H63A C63 H63C 109.5 . .
H63B C63 H63C 109.5 . .
C62 C64 H64A 109.5 . .
C62 C64 H64B 109.5 . .
H64A C64 H64B 109.5 . .
C62 C64 H64C 109.5 . .
H64A C64 H64C 109.5 . .
H64B C64 H64C 109.5 . .
C62 C65 H65A 109.5 . .
C62 C65 H65B 109.5 . .
H65A C65 H65B 109.5 . .
C62 C65 H65C 109.5 . .
H65A C65 H65C 109.5 . .
H65B C65 H65C 109.5 . .
O28 C66 O27 122.00(4) . .
O28 C66 C67 117.34(4) . .
O27 C66 C67 120.48(4) . .
C69 C67 C68 113.59(6) . .
C69 C67 C70 111.75(6) . .
C68 C67 C70 104.43(7) . .
C69 C67 C66 116.61(5) . .
C68 C67 C66 107.41(5) . .
C70 C67 C66 101.75(5) . .
C67 C68 H68A 109.5 . .
C67 C68 H68B 109.5 . .
H68A C68 H68B 109.5 . .
C67 C68 H68C 109.5 . .
H68A C68 H68C 109.5 . .
H68B C68 H68C 109.5 . .
C67 C69 H69A 109.5 . .
C67 C69 H69B 109.5 . .
H69A C69 H69B 109.5 . .
C67 C69 H69C 109.5 . .
H69A C69 H69C 109.5 . .
H69B C69 H69C 109.5 . .
C67 C70 H70A 109.5 . .
C67 C70 H70B 109.5 . .
H70A C70 H70B 109.5 . .
C67 C70 H70C 109.5 . .
H70A C70 H70C 109.5 . .
H70B C70 H70C 109.5 . .
O29 C71 O30 122.74(4) . .
O29 C71 C72 119.35(4) . .
O30 C71 C72 117.63(4) . .
C73 C72 C71 109.35(4) . .
C73 C72 C75 116.11(5) . .
C71 C72 C75 111.37(4) . .
C73 C72 C74 110.31(5) . .
C71 C72 C74 103.48(4) . .
C75 C72 C74 105.42(4) . .
C72 C73 H73A 109.5 . .
C72 C73 H73B 109.5 . .
H73A C73 H73B 109.5 . .
C72 C73 H73C 109.5 . .
H73A C73 H73C 109.5 . .
H73B C73 H73C 109.5 . .
C72 C74 H74A 109.5 . .
C72 C74 H74B 109.5 . .
H74A C74 H74B 109.5 . .
C72 C74 H74C 109.5 . .
H74A C74 H74C 109.5 . .
H74B C74 H74C 109.5 . .
C72 C75 H75A 109.5 . .
C72 C75 H75B 109.5 . .
H75A C75 H75B 109.5 . .
C72 C75 H75C 109.5 . .
H75A C75 H75C 109.5 . .
H75B C75 H75C 109.5 . .
O32 C76 O31 125.98(4) . .
O32 C76 C77 121.79(4) . .
O31 C76 C77 111.91(4) . .
C79 C77 C78 122.10(6) . .
C79 C77 C76 115.78(6) . .
C78 C77 C76 110.77(5) . .
C79 C77 C80 98.79(6) . .
C78 C77 C80 102.73(5) . .
C76 C77 C80 102.65(5) . .
C77 C78 H78A 109.5 . .
C77 C78 H78B 109.5 . .
H78A C78 H78B 109.5 . .
C77 C78 H78C 109.5 . .
H78A C78 H78C 109.5 . .
H78B C78 H78C 109.5 . .
C77 C79 H79A 109.5 . .
C77 C79 H79B 109.5 . .
H79A C79 H79B 109.5 . .
C77 C79 H79C 109.5 . .
H79A C79 H79C 109.5 . .
H79B C79 H79C 109.5 . .
C77 C80 H80A 109.5 . .
C77 C80 H80B 109.5 . .
H80A C80 H80B 109.5 . .
C77 C80 H80C 109.5 . .
H80A C80 H80C 109.5 . .
H80B C80 H80C 109.5 . .
F8 Cr1 F1 86.297(9) . .
F8 Cr1 O2 90.480(11) . .
F1 Cr1 O2 176.599(11) . .
F8 Cr1 O6 91.846(11) . .
F1 Cr1 O6 88.662(11) . .
O2 Cr1 O6 90.357(12) . .
F8 Cr1 O30 179.667(12) . .
F1 Cr1 O30 93.387(11) . .
O2 Cr1 O30 89.834(12) . .
O6 Cr1 O30 88.041(12) . .
F8 Cr1 O32 91.003(11) . .
F1 Cr1 O32 90.416(11) . .
O2 Cr1 O32 90.727(12) . .
O6 Cr1 O32 176.943(12) . .
O30 Cr1 O32 89.104(12) . .
F1 Cr2 O29 92.026(11) . .
F1 Cr2 F2 88.462(10) . .
O29 Cr2 F2 179.434(12) . .
F1 Cr2 O28 178.729(13) . .
O29 Cr2 O28 87.578(12) . .
F2 Cr2 O28 91.941(11) . .
F1 Cr2 O26 90.449(11) . .
O29 Cr2 O26 90.671(13) . .
F2 Cr2 O26 89.037(11) . .
O28 Cr2 O26 90.763(13) . .
F1 Cr2 O31 91.525(11) . .
O29 Cr2 O31 90.776(13) . .
F2 Cr2 O31 89.499(11) . .
O28 Cr2 O31 87.274(13) . .
O26 Cr2 O31 177.511(12) . .
F2 Cr3 F3 89.473(10) . .
F2 Cr3 O27 92.253(11) . .
F3 Cr3 O27 177.553(13) . .
F2 Cr3 O22 178.224(14) . .
F3 Cr3 O22 91.036(11) . .
O27 Cr3 O22 87.290(13) . .
F2 Cr3 O25 90.705(12) . .
F3 Cr3 O25 90.548(12) . .
O27 Cr3 O25 91.165(14) . .
O22 Cr3 O25 87.590(14) . .
F2 Cr3 O24 90.610(12) . .
F3 Cr3 O24 91.729(12) . .
O27 Cr3 O24 86.521(14) . .
O22 Cr3 O24 91.075(14) . .
O25 Cr3 O24 177.381(13) . .
F3 Cr4 F4 88.876(10) . .
F3 Cr4 O21 91.133(12) . .
F4 Cr4 O21 178.508(14) . .
F3 Cr4 O23 91.675(12) . .
F4 Cr4 O23 90.321(12) . .
O21 Cr4 O23 91.170(14) . .
F3 Cr4 O18 179.213(13) . .
F4 Cr4 O18 90.880(11) . .
O21 Cr4 O18 89.130(13) . .
O23 Cr4 O18 87.578(13) . .
F3 Cr4 O20 89.145(12) . .
F4 Cr4 O20 91.148(12) . .
O21 Cr4 O20 87.360(14) . .
O23 Cr4 O20 178.332(13) . .
O18 Cr4 O20 91.608(14) . .
F4 Cr5 F5 87.879(10) . .
F4 Cr5 O17 91.239(12) . .
F5 Cr5 O17 177.715(13) . .
F4 Cr5 O14 179.264(12) . .
F5 Cr5 O14 92.657(12) . .
O17 Cr5 O14 88.245(13) . .
F4 Cr5 O19 93.578(12) . .
F5 Cr5 O19 89.656(11) . .
O17 Cr5 O19 92.504(13) . .
O14 Cr5 O19 85.922(14) . .
F4 Cr5 O16 90.195(12) . .
F5 Cr5 O16 89.886(11) . .
O17 Cr5 O16 88.009(13) . .
O14 Cr5 O16 90.311(14) . .
O19 Cr5 O16 176.180(13) . .
F5 Cr6 O15 93.416(11) . .
F5 Cr6 F6 87.036(10) . .
O15 Cr6 F6 89.035(12) . .
F5 Cr6 O10 178.984(13) . .
O15 Cr6 O10 87.515(13) . .
F6 Cr6 O10 93.390(11) . .
F5 Cr6 O13 91.146(11) . .
O15 Cr6 O13 91.083(13) . .
F6 Cr6 O13 178.182(12) . .
O10 Cr6 O13 88.428(12) . .
F5 Cr6 O12 89.155(11) . .
O15 Cr6 O12 177.345(13) . .
F6 Cr6 O12 90.438(12) . .
O10 Cr6 O12 89.919(13) . .
O13 Cr6 O12 89.525(13) . .
F6 Cr7 O9 90.973(12) . .
F6 Cr7 O4 177.210(11) . .
O9 Cr7 O4 86.775(12) . .
F6 Cr7 F7 88.515(10) . .
O9 Cr7 F7 179.086(12) . .
O4 Cr7 F7 93.716(11) . .
F6 Cr7 O11 91.348(11) . .
O9 Cr7 O11 90.692(13) . .
O4 Cr7 O11 87.037(12) . .
F7 Cr7 O11 88.563(11) . .
F6 Cr7 O8 89.059(11) . .
O9 Cr7 O8 89.364(13) . .
O4 Cr7 O8 92.559(12) . .
F7 Cr7 O8 91.384(11) . .
O11 Cr7 O8 179.588(13) . .
F8 Cr8 F7 87.253(10) . .
F8 Cr8 O7 88.402(11) . .
F7 Cr8 O7 92.623(11) . .
F8 Cr8 O1 92.945(10) . .
F7 Cr8 O1 179.365(12) . .
O7 Cr8 O1 86.781(12) . .
F8 Cr8 O5 91.083(11) . .
F7 Cr8 O5 89.673(11) . .
O7 Cr8 O5 177.620(12) . .
O1 Cr8 O5 90.926(12) . .
F8 Cr8 O3 177.725(11) . .
F7 Cr8 O3 90.685(11) . .
O7 Cr8 O3 90.735(12) . .
O1 Cr8 O3 89.107(11) . .
O5 Cr8 O3 89.865(12) . .
Cr2 F1 Cr1 122.232(12) . .
Cr3 F2 Cr2 124.205(12) . .
Cr4 F3 Cr3 123.823(12) . .
Cr5 F4 Cr4 122.518(12) . .
Cr5 F5 Cr6 122.453(13) . .
Cr7 F6 Cr6 121.659(12) . .
Cr8 F7 Cr7 120.540(12) . .
Cr8 F8 Cr1 122.154(12) . .
C1 O1 Cr8 133.73(3) . .
C1 O2 Cr1 128.54(3) . .
C6 O3 Cr8 128.73(3) . .
C6 O4 Cr7 135.35(3) . .
C11 O5 Cr8 129.54(3) . .
C11 O6 Cr1 136.80(3) . .
C16 O7 Cr8 137.02(3) . .
C16 O8 Cr7 125.75(3) . .
C21 O9 Cr7 129.73(3) . .
C21 O10 Cr6 136.27(3) . .
C26 O11 Cr7 135.80(3) . .
C26 O12 Cr6 127.48(3) . .
C31 O13 Cr6 127.65(3) . .
C31 O14 Cr5 134.21(3) . .
C36 O15 Cr6 133.51(3) . .
C36 O16 Cr5 126.78(3) . .
C41 O17 Cr5 132.17(3) . .
C41 O18 Cr4 137.10(3) . .
C46 O19 Cr5 137.62(3) . .
C46 O20 Cr4 130.99(3) . .
C51 O21 Cr4 134.82(3) . .
C51 O22 Cr3 136.06(3) . .
C56 O23 Cr4 134.91(3) . .
C56 O24 Cr3 129.22(3) . .
C61 O25 Cr3 136.26(3) . .
C61 O26 Cr2 131.88(3) . .
C66 O27 Cr3 134.10(3) . .
C66 O28 Cr2 137.79(3) . .
C71 O29 Cr2 131.14(3) . .
C71 O30 Cr1 135.91(3) . .
C76 O31 Cr2 135.37(3) . .
C76 O32 Cr1 129.15(3) . .
C81 O33A C96 117.98(5) . .
C196 O33B C81 95.41(5) 7_655 .
O34B C81 O33A 86.31(9) . .
O34B C81 O34A 33.72(8) . .
O33A C81 O34A 120.02(6) . .
O34B C81 C82 154.76(10) . .
O33A C81 C82 117.59(6) . .
O34A C81 C82 121.71(6) . .
O34B C81 O33B 109.32(9) . .
O33A C81 O33B 25.54(4) . .
O34A C81 O33B 142.28(6) . .
C82 C81 O33B 95.77(5) . .
C83 C82 C87 123.17(5) . .
C83 C82 C81 124.89(5) . .
C87 C82 C81 111.41(5) . .
C82 C83 C84 119.14(5) . .
C82 C83 H83 120.4 . .
C84 C83 H83 120.4 . .
C85 C84 C83 116.03(5) . .
C85 C84 C92 123.66(5) . .
C83 C84 C92 120.07(5) . .
C86 C85 C84 124.47(5) . .
C86 C85 H85 117.8 . .
C84 C85 H85 117.8 . .
C85 C86 C87 121.22(5) . .
C85 C86 C88 122.04(5) . .
C87 C86 C88 116.36(5) . .
C86 C87 C82 115.68(5) . .
C86 C87 H87 122.2 . .
C82 C87 H87 122.2 . .
C89 C88 C91 113.59(7) . .
C89 C88 C90 116.81(8) . .
C91 C88 C90 84.58(6) . .
C89 C88 C86 120.89(6) . .
C91 C88 C86 110.33(5) . .
C90 C88 C86 104.68(6) . .
C88 C89 H89A 109.5 . .
C88 C89 H89B 109.5 . .
H89A C89 H89B 109.5 . .
C88 C89 H89C 109.5 . .
H89A C89 H89C 109.5 . .
H89B C89 H89C 109.5 . .
C88 C90 C91 46.36(4) . .
C88 C90 H90A 109.5 . .
C91 C90 H90A 155.6 . .
C88 C90 H90B 109.5 . .
C91 C90 H90B 86.2 . .
H90A C90 H90B 109.5 . .
C88 C90 H90C 109.5 . .
C91 C90 H90C 81.1 . .
H90A C90 H90C 109.5 . .
H90B C90 H90C 109.5 . .
C88 C91 C90 49.05(5) . .
C88 C91 H91A 109.5 . .
C90 C91 H91A 87.2 . .
C88 C91 H91B 109.5 . .
C90 C91 H91B 77.3 . .
H91A C91 H91B 109.5 . .
C88 C91 H91C 109.5 . .
C90 C91 H91C 157.5 . .
H91A C91 H91C 109.5 . .
H91B C91 H91C 109.5 . .
C95 C92 C84 112.51(5) . .
C95 C92 C93 117.56(5) . .
C84 C92 C93 104.72(5) . .
C95 C92 C94 105.97(5) . .
C84 C92 C94 108.00(5) . .
C93 C92 C94 107.71(5) . .
C92 C93 H93A 109.5 . .
C92 C93 H93B 109.5 . .
H93A C93 H93B 109.5 . .
C92 C93 H93C 109.5 . .
H93A C93 H93C 109.5 . .
H93B C93 H93C 109.5 . .
C92 C94 H94A 109.5 . .
C92 C94 H94B 109.5 . .
H94A C94 H94B 109.5 . .
C92 C94 H94C 109.5 . .
H94A C94 H94C 109.5 . .
H94B C94 H94C 109.5 . .
C92 C95 H95A 109.5 . .
C92 C95 H95B 109.5 . .
H95A C95 H95B 109.5 . .
C92 C95 H95C 109.5 . .
H95A C95 H95C 109.5 . .
H95B C95 H95C 109.5 . .
C97 C96 O33A 124.34(5) . .
C97 C96 H96A 106.2 . .
O33A C96 H96A 106.2 . .
C97 C96 H96B 106.2 . .
O33A C96 H96B 106.2 . .
H96A C96 H96B 106.4 . .
C98 C97 C96 106.93(6) . .
C98 C97 H97A 110.3 . .
C96 C97 H97A 110.3 . .
C98 C97 H97B 110.3 . .
C96 C97 H97B 110.3 . .
H97A C97 H97B 108.6 . .
C97 C98 C99 108.70(5) . .
C97 C98 H98A 109.9 . .
C99 C98 H98A 109.9 . .
C97 C98 H98B 109.9 . .
C99 C98 H98B 109.9 . .
H98A C98 H98B 108.3 . .
C100 C99 C98 105.95(5) . .
C100 C99 H99A 110.5 . .
C98 C99 H99A 110.5 . .
C100 C99 H99B 110.5 . .
C98 C99 H99B 110.5 . .
H99A C99 H99B 108.7 . .
C101 C100 C99 109.22(5) . .
C101 C100 H10D 109.8 . .
C99 C100 H10D 109.8 . .
C101 C100 H10E 109.8 . .
C99 C100 H10E 109.8 . .
H10D C100 H10E 108.3 . .
C203 C101 C100 19.84(5) . .
C203 C101 N1 106.58(5) . .
C100 C101 N1 125.47(5) . .
C203 C101 N2 111.61(6) . .
C100 C101 N2 131.27(5) . .
N1 C101 N2 10.24(6) . .
C203 C101 H10U 121.3 . .
C100 C101 H10U 106 . .
N1 C101 H10U 106 . .
N2 C101 H10U 109 . .
C203 C101 H10V 109.8 . .
C100 C101 H10V 106 . .
N1 C101 H10V 106 . .
N2 C101 H10V 95.7 . .
H10U C101 H10V 106.3 . .
C203 C101 H20U 110.3 . .
C100 C101 H20U 100.1 . .
N1 C101 H20U 95 . .
N2 C101 H20U 101 . .
H10U C101 H20U 20.4 . .
H10V C101 H20U 126.4 . .
C203 C101 H20V 110.5 . .
C100 C101 H20V 99.5 . .
N1 C101 H20V 124.1 . .
N2 C101 H20V 114 . .
H10U C101 H20V 88.8 . .
H10V C101 H20V 21.6 . .
H20U C101 H20V 109.1 . .
C102 N1 C101 124.15(6) . .
C102 N1 H1A 106.3 . .
C101 N1 H1A 106.3 . .
C102 N1 H1B 106.3 . .
C101 N1 H1B 106.3 . .
H1A N1 H1B 106.4 . .
N1 C102 C103 97.03(5) . .
N1 C102 H10F 112.4 . .
C103 C102 H10F 112.4 . .
N1 C102 H10G 112.4 . .
C103 C102 H10G 112.4 . .
H10F C102 H10G 109.9 . .
C102 C103 C104 103.19(6) . .
C102 C103 H10H 111.1 . .
C104 C103 H10H 111.1 . .
C102 C103 H10I 111.1 . .
C104 C103 H10I 111.1 . .
H10H C103 H10I 109.1 . .
C105 C104 C103 101.10(6) . .
C105 C104 H10J 111.6 . .
C103 C104 H10J 111.6 . .
C105 C104 H10K 111.6 . .
C103 C104 H10K 111.6 . .
H10J C104 H10K 109.4 . .
C106 C105 C104 103.31(6) . .
C106 C105 H10L 111.1 . .
C104 C105 H10L 111.1 . .
C106 C105 H10M 111.1 . .
C104 C105 H10M 111.1 . .
H10L C105 H10M 109.1 . .
C107 C106 C105 104.11(7) . .
C107 C106 H10N 110.9 . .
C105 C106 H10N 110.9 . .
C107 C106 H10O 110.9 . .
C105 C106 H10O 110.9 . .
H10N C106 H10O 109 . .
C106 C107 O108 101.31(7) . .
C106 C107 H10P 111.5 . .
O108 C107 H10P 111.5 . .
C106 C107 H10Q 111.5 . .
O108 C107 H10Q 111.5 . .
H10P C107 H10Q 109.3 . .
C107 O108 H108 109.5 . .
C114 C113 H11Y 110.7 . .
C114 C113 H11Z 110.7 . .
H11Y C113 H11Z 108.8 . .
C113 C114 C115 101.53(7) . .
C113 C114 H11A 111.5 . .
C115 C114 H11A 111.5 . .
C113 C114 H11B 111.5 . .
C115 C114 H11B 111.5 . .
H11A C114 H11B 109.3 . .
C116 C115 C114 101.61(7) . .
C116 C115 H11C 111.4 . .
C114 C115 H11C 111.4 . .
C116 C115 H11D 111.4 . .
C114 C115 H11D 111.4 . .
H11C C115 H11D 109.3 . .
C115 C116 C117 103.95(6) . .
C115 C116 H11E 111 . .
C117 C116 H11E 111 . .
C115 C116 H11F 111 . .
C117 C116 H11F 111 . .
H11E C116 H11F 109 . .
C116 C117 O118 99.22(6) . .
C116 C117 H11G 111.9 . .
O118 C117 H11G 111.9 . .
C116 C117 H11H 111.9 . .
O118 C117 H11H 111.9 . .
H11G C117 H11H 109.6 . .
C117 O118 H118 109.5 . .
C125 C124 H12W 111 . .
C125 C124 H12X 111 . .
H12W C124 H12X 109 . .
C124 C125 H12Y 111.9 . .
C124 C125 H12Z 111.9 . .
H12Y C125 H12Z 109.6 . .
H12R C127 H12S 108.1 . .
O33B C196 H19D 111.7 7_665 .
O33B C196 H19E 111.7 7_665 .
H19D C196 H19E 109.5 . .
C199 C198 H19H 111 . .
C199 C198 H19I 111 . .
H19H C198 H19I 109 . .
C200 C199 C198 102.45(5) . .
C200 C199 H19J 111.3 . .
C198 C199 H19J 111.3 . .
C200 C199 H19K 111.3 . .
C198 C199 H19K 111.3 . .
H19J C199 H19K 109.2 . .
C201 C200 C199 109.73(6) . .
C201 C200 H20D 109.7 . .
C199 C200 H20D 109.7 . .
C201 C200 H20E 109.7 . .
C199 C200 H20E 109.7 . .
H20D C200 H20E 108.2 . .
C200 C201 N2 117.51(7) . .
C200 C201 H20F 107.9 . .
N2 C201 H20F 107.9 . .
C200 C201 H20G 107.9 . .
N2 C201 H20G 107.9 . .
H20F C201 H20G 107.2 . .
C201 N2 C101 133.28(8) . .
C201 N2 H2A 103.9 . .
C101 N2 H2A 103.9 . .
C201 N2 H2B 103.9 . .
C101 N2 H2B 103.9 . .
H2A N2 H2B 105.4 . .
C101 C203 C204 101.83(7) . .
C101 C203 H20H 111.4 . .
C204 C203 H20H 111.4 . .
C101 C203 H20I 111.4 . .
C204 C203 H20I 111.4 . .
H20H C203 H20I 109.3 . .
C203 C204 C205 103.27(7) . .
C203 C204 H20J 111.1 . .
C205 C204 H20J 111.1 . .
C203 C204 H20K 111.1 . .
C205 C204 H20K 111.1 . .
H20J C204 H20K 109.1 . .
C204 C205 C206 101.58(7) . .
C204 C205 H20L 111.5 . .
C206 C205 H20L 111.5 . .
C204 C205 H20M 111.5 . .
C206 C205 H20M 111.5 . .
H20L C205 H20M 109.3 . .
C207 C206 C205 99.55(7) . .
C207 C206 H20N 111.9 . .
C205 C206 H20N 111.9 . .
C207 C206 H20O 111.9 . .
C205 C206 H20O 111.9 . .
H20N C206 H20O 109.6 . .
C206 C207 O208 96.68(7) . .
C206 C207 H20P 112.4 . .
O208 C207 H20P 112.4 . .
C206 C207 H20Q 112.4 . .
O208 C207 H20Q 112.4 . .
H20P C207 H20Q 110 . .
C207 O208 H208 109.5 . .

loop_
_geom_bond_atom_site_label_1
_geom_bond_atom_site_label_2
_geom_bond_distance
_geom_bond_site_symmetry_2
C1 O2 1.2247(5) .
C1 O1 1.2713(5) .
C1 C2 1.5251(6) .
C2 C4 1.4317(8) .
C2 C3 1.4507(7) .
C2 C5 1.5161(8) .
C3 H3A 0.98 .
C3 H3B 0.98 .
C3 H3C 0.98 .
C4 H4A 0.98 .
C4 H4B 0.98 .
C4 H4C 0.98 .
C5 H5A 0.98 .
C5 H5B 0.98 .
C5 H5C 0.98 .
C6 O4 1.2365(5) .
C6 O3 1.2762(5) .
C6 C7 1.5177(6) .
C7 C9 1.4381(8) .
C7 C10 1.5036(8) .
C7 C8 1.5332(7) .
C8 H8A 0.98 .
C8 H8B 0.98 .
C8 H8C 0.98 .
C9 H9A 0.98 .
C9 H9B 0.98 .
C9 H9C 0.98 .
C10 H10A 0.98 .
C10 H10B 0.98 .
C10 H10C 0.98 .
C11 O6 1.2691(5) .
C11 O5 1.2951(5) .
C11 C12 1.5037(7) .
C12 C15 1.4759(7) .
C12 C14 1.5082(7) .
C12 C13 1.5364(7) .
C13 O118 1.8928(9) 7_655
C13 H13A 0.98 .
C13 H13B 0.98 .
C13 H13C 0.98 .
C14 H14A 0.98 .
C14 H14B 0.98 .
C14 H14C 0.98 .
C15 H15A 0.98 .
C15 H15B 0.98 .
C15 H15C 0.98 .
C16 O7 1.2214(5) .
C16 O8 1.3058(5) .
C16 C17 1.5136(7) .
C17 C18 1.4605(8) .
C17 C20 1.4808(10) .
C17 C19 1.5127(8) .
C18 H18A 0.98 .
C18 H18B 0.98 .
C18 H18C 0.98 .
C19 H19A 0.98 .
C19 H19B 0.98 .
C19 H19C 0.98 .
C20 H20A 0.98 .
C20 H20B 0.98 .
C20 H20C 0.98 .
C21 O9 1.2421(6) .
C21 O10 1.2801(5) .
C21 C22 1.5422(7) .
C22 C25 1.4433(8) .
C22 C23 1.4481(8) .
C22 C24 1.5879(8) .
C23 H23A 0.98 .
C23 H23B 0.98 .
C23 H23C 0.98 .
C24 H24A 0.98 .
C24 H24B 0.98 .
C24 H24C 0.98 .
C25 H25A 0.98 .
C25 H25B 0.98 .
C25 H25C 0.98 .
C26 O11 1.2356(5) .
C26 O12 1.2936(5) .
C26 C27 1.5154(7) .
C27 C28 1.4701(7) .
C27 C29 1.5191(7) .
C27 C30 1.5855(8) .
C28 H28A 0.98 .
C28 H28B 0.98 .
C28 H28C 0.98 .
C29 H29A 0.98 .
C29 H29B 0.98 .
C29 H29C 0.98 .
C30 H30A 0.98 .
C30 H30B 0.98 .
C30 H30C 0.98 .
C31 O13 1.2475(6) .
C31 O14 1.2505(6) .
C31 C32 1.5532(7) .
C32 C34 1.4813(8) .
C32 C35 1.5336(8) .
C32 C33 1.5338(7) .
C33 H33A 0.98 .
C33 H33B 0.98 .
C33 H33C 0.98 .
C34 H34A 0.98 .
C34 H34B 0.98 .
C34 H34C 0.98 .
C35 H35A 0.98 .
C35 H35B 0.98 .
C35 H35C 0.98 .
C36 O15 1.2126(5) .
C36 O16 1.2833(5) .
C36 C37 1.5330(7) .
C37 C38 1.3513(10) .
C37 C39 1.3987(10) .
C37 C40 1.4635(9) .
C38 H38A 0.98 .
C38 H38B 0.98 .
C38 H38C 0.98 .
C39 H39A 0.98 .
C39 H39B 0.98 .
C39 H39C 0.98 .
C40 H40A 0.98 .
C40 H40B 0.98 .
C40 H40C 0.98 .
C41 O17 1.2645(5) .
C41 O18 1.2809(6) .
C41 C42 1.5057(7) .
C42 C44 1.4624(9) .
C42 C45 1.5234(8) .
C42 C43 1.5270(7) .
C43 H43A 0.98 .
C43 H43B 0.98 .
C43 H43C 0.98 .
C44 H44A 0.98 .
C44 H44B 0.98 .
C44 H44C 0.98 .
C45 H45A 0.98 .
C45 H45B 0.98 .
C45 H45C 0.98 .
C46 O19 1.2594(6) .
C46 O20 1.2904(6) .
C46 C47 1.4983(8) .
C47 C49 1.4625(9) .
C47 C48 1.4861(9) .
C47 C50 1.5022(9) .
C48 H48A 0.98 .
C48 H48B 0.98 .
C48 H48C 0.98 .
C49 H49A 0.98 .
C49 H49B 0.98 .
C49 H49C 0.98 .
C50 H50A 0.98 .
C50 H50B 0.98 .
C50 H50C 0.98 .
C51 O21 1.2291(6) .
C51 O22 1.2622(5) .
C51 C52 1.4972(6) .
C52 C54 1.4263(8) .
C52 C53 1.4371(8) .
C52 C55 1.4839(8) .
C53 H53A 0.98 .
C53 H53B 0.98 .
C53 H53C 0.98 .
C54 H54A 0.98 .
C54 H54B 0.98 .
C54 H54C 0.98 .
C55 H55A 0.98 .
C55 H55B 0.98 .
C55 H55C 0.98 .
C56 O24 1.2065(5) .
C56 O23 1.2505(5) .
C56 C57 1.5319(7) .
C57 C59 1.4759(8) .
C57 C60 1.4760(9) .
C57 C58 1.5207(8) .
C58 H58A 0.98 .
C58 H58B 0.98 .
C58 H58C 0.98 .
C59 H59A 0.98 .
C59 H59B 0.98 .
C59 H59C 0.98 .
C60 H60A 0.98 .
C60 H60B 0.98 .
C60 H60C 0.98 .
C61 O26 1.2427(5) .
C61 O25 1.2712(5) .
C61 C62 1.4862(7) .
C62 C64 1.4947(7) .
C62 C63 1.5153(8) .
C62 C65 1.5564(8) .
C63 H63A 0.98 .
C63 H63B 0.98 .
C63 H63C 0.98 .
C64 H64A 0.98 .
C64 H64B 0.98 .
C64 H64C 0.98 .
C65 H65A 0.98 .
C65 H65B 0.98 .
C65 H65C 0.98 .
C66 O28 1.2587(5) .
C66 O27 1.2793(5) .
C66 C67 1.4908(7) .
C67 C69 1.3875(8) .
C67 C68 1.4367(8) .
C67 C70 1.4375(10) .
C68 H68A 0.98 .
C68 H68B 0.98 .
C68 H68C 0.98 .
C69 H69A 0.98 .
C69 H69B 0.98 .
C69 H69C 0.98 .
C70 H70A 0.98 .
C70 H70B 0.98 .
C70 H70C 0.98 .
C71 O29 1.2513(5) .
C71 O30 1.2785(5) .
C71 C72 1.5127(7) .
C72 C73 1.4508(7) .
C72 C75 1.5192(7) .
C72 C74 1.5517(8) .
C73 H73A 0.98 .
C73 H73B 0.98 .
C73 H73C 0.98 .
C74 H74A 0.98 .
C74 H74B 0.98 .
C74 H74C 0.98 .
C75 H75A 0.98 .
C75 H75B 0.98 .
C75 H75C 0.98 .
C76 O32 1.2344(5) .
C76 O31 1.2874(5) .
C76 C77 1.5011(8) .
C77 C79 1.4422(9) .
C77 C78 1.4917(8) .
C77 C80 1.6368(10) .
C78 H78A 0.98 .
C78 H78B 0.98 .
C78 H78C 0.98 .
C79 H79A 0.98 .
C79 H79B 0.98 .
C79 H79C 0.98 .
C80 H80A 0.98 .
C80 H80B 0.98 .
C80 H80C 0.98 .
Cr1 F8 1.9434(2) .
Cr1 F1 1.9632(2) .
Cr1 O2 1.9741(3) .
Cr1 O6 1.9742(3) .
Cr1 O30 1.9747(3) .
Cr1 O32 1.9839(3) .
Cr2 F1 1.9153(2) .
Cr2 O29 1.9429(3) .
Cr2 F2 1.9486(2) .
Cr2 O28 1.9641(3) .
Cr2 O26 1.9691(3) .
Cr2 O31 1.9693(3) .
Cr3 F2 1.9203(2) .
Cr3 F3 1.9234(2) .
Cr3 O27 1.9384(3) .
Cr3 O22 1.9470(3) .
Cr3 O25 1.9571(3) .
Cr3 O24 1.9805(3) .
Cr4 F3 1.9156(2) .
Cr4 F4 1.9170(2) .
Cr4 O21 1.9186(3) .
Cr4 O23 1.9493(3) .
Cr4 O18 1.9634(3) .
Cr4 O20 1.9859(3) .
Cr5 F4 1.9092(2) .
Cr5 F5 1.9126(2) .
Cr5 O17 1.9299(3) .
Cr5 O14 1.9361(3) .
Cr5 O19 1.9475(3) .
Cr5 O16 1.9695(3) .
Cr6 F5 1.9201(2) .
Cr6 O15 1.9316(3) .
Cr6 F6 1.9396(2) .
Cr6 O10 1.9413(3) .
Cr6 O13 1.9627(3) .
Cr6 O12 1.9641(3) .
Cr7 F6 1.9284(2) .
Cr7 O9 1.9452(3) .
Cr7 O4 1.9511(3) .
Cr7 F7 1.9512(2) .
Cr7 O11 1.9751(3) .
Cr7 O8 1.9793(3) .
Cr8 F8 1.9317(2) .
Cr8 F7 1.9355(2) .
Cr8 O7 1.9459(3) .
Cr8 O1 1.9672(3) .
Cr8 O5 1.9687(3) .
Cr8 O3 1.9707(3) .
O33A C81 1.2420(9) .
O33A C96 1.5509(7) .
O34A C81 1.3952(9) .
O33B C196 1.7003(15) 7_655
O33B C81 1.8551(11) .
O34B C81 0.8773(12) .
C81 C82 1.5183(8) .
C82 C83 1.3601(7) .
C82 C87 1.4070(8) .
C83 C84 1.3974(8) .
C83 H83 0.95 .
C84 C85 1.3807(8) .
C84 C92 1.5015(8) .
C85 C86 1.3235(7) .
C85 H85 0.95 .
C86 C87 1.3682(8) .
C86 C88 1.5781(8) .
C87 H87 0.95 .
C88 C89 1.2619(9) .
C88 C91 1.4565(10) .
C88 C90 1.5201(13) .
C89 H89A 0.98 .
C89 H89B 0.98 .
C89 H89C 0.98 .
C90 C91 2.0035(14) .
C90 H90A 0.98 .
C90 H90B 0.98 .
C90 H90C 0.98 .
C91 H91A 0.98 .
C91 H91B 0.98 .
C91 H91C 0.98 .
C92 C95 1.4830(9) .
C92 C93 1.5378(9) .
C92 C94 1.5386(9) .
C93 H93A 0.98 .
C93 H93B 0.98 .
C93 H93C 0.98 .
C94 H94A 0.98 .
C94 H94B 0.98 .
C94 H94C 0.98 .
C95 H95A 0.98 .
C95 H95B 0.98 .
C95 H95C 0.98 .
C96 C97 1.5066(7) .
C96 H96A 0.99 .
C96 H96B 0.99 .
C97 C98 1.4734(10) .
C97 H97A 0.99 .
C97 H97B 0.99 .
C98 C99 1.5181(6) .
C98 H98A 0.99 .
C98 H98B 0.99 .
C99 C100 1.4892(9) .
C99 H99A 0.99 .
C99 H99B 0.99 .
C100 C101 1.4622(5) .
C100 H10D 0.99 .
C100 H10E 0.99 .
C101 C203 1.4551(8) .
C101 N1 1.4916(8) .
C101 N2 1.4923(8) .
C101 H10U 0.99 .
C101 H10V 0.99 .
C101 H20U 0.9596 .
C101 H20V 0.9605 .
N1 C102 1.4874(6) .
N1 H1A 0.92 .
N1 H1B 0.92 .
C102 C103 1.4986(9) .
C102 H10F 0.99 .
C102 H10G 0.99 .
C103 C104 1.5206(11) .
C103 H10H 0.99 .
C103 H10I 0.99 .
C104 C105 1.5162(13) .
C104 H10J 0.99 .
C104 H10K 0.99 .
C105 C106 1.5152(10) .
C105 H10L 0.99 .
C105 H10M 0.99 .
C106 C107 1.4989(12) .
C106 H10N 0.99 .
C106 H10O 0.99 .
C107 O108 1.5939(11) .
C107 H10P 0.99 .
C107 H10Q 0.99 .
O108 H108 0.84 .
C113 C114 1.5165(9) .
C113 H11Y 0.99 .
C113 H11Z 0.99 .
C114 C115 1.5266(13) .
C114 H11A 0.99 .
C114 H11B 0.99 .
C115 C116 1.5056(10) .
C115 H11C 0.99 .
C115 H11D 0.99 .
C116 C117 1.5323(10) .
C116 H11E 0.99 .
C116 H11F 0.99 .
C117 O118 1.6204(11) .
C117 H11G 0.99 .
C117 H11H 0.99 .
O118 H118 0.84 .
C124 C125 1.5234(15) .
C124 H12W 0.99 .
C124 H12X 0.99 .
C125 H12Y 0.99 .
C125 H12Z 0.99 .
C127 H12R 0.99 .
C127 H12S 0.99 .
C196 O33B 1.7003(15) 7_665
C196 H19D 0.99 .
C196 H19E 0.99 .
C198 C199 1.5389(8) .
C198 H19H 0.99 .
C198 H19I 0.99 .
C199 C200 1.4885(7) .
C199 H19J 0.99 .
C199 H19K 0.99 .
C200 C201 1.4637(9) .
C200 H20D 0.99 .
C200 H20E 0.99 .
C201 N2 1.4919(7) .
C201 H20F 0.99 .
C201 H20G 0.99 .
N2 H2A 0.92 .
N2 H2B 0.92 .
C203 C204 1.5084(12) .
C203 H20H 0.99 .
C203 H20I 0.99 .
C204 C205 1.5196(11) .
C204 H20J 0.99 .
C204 H20K 0.99 .
C205 C206 1.5457(12) .
C205 H20L 0.99 .
C205 H20M 0.99 .
C206 C207 1.5327(12) .
C206 H20N 0.99 .
C206 H20O 0.99 .
C207 O208 1.6327(11) .
C207 H20P 0.99 .
C207 H20Q 0.99 .
O208 H208 0.84 .
